data_7019365
loop_
_publ_author_name
'Vidjayacoumar, Balamurugan'
'Ilango, Sougandi'
'Ray, Matthew J.'
'Chu, Terry'
'Kolpin, Kristopher B.'
'Andreychuk, Nicholas R.'
'Cruz, Carlos A.'
'Emslie, David J. H.'
'Jenkins, Hilary A.'
'Britten, James F.'

_publ_section_title
;
 Rigid NON- and NSN-ligand complexes of tetravalent and trivalent uranium:
 comparison of U-OAr(2) and U-SAr(2) bonding.
;
_journal_issue 26
_journal_name_full 'Dalton transactions (Cambridge, England : 2003)'
_journal_page_first 8175
_journal_page_last 8189
_journal_paper_doi 10.1039/c2dt30247k
_journal_volume 41
_journal_year 2012
_chemical_formula_moiety '2(C47 H62 Cl3 N2 S U), 2(C12 H30 Li O6), 2(C4 H10 O2)'
_chemical_formula_sum 'C126 H204 Cl6 Li2 N4 O16 S2 U2'
_chemical_formula_weight 2797.69
_chemical_name_systematic
;
?
;
_space_group_IT_number 2
_symmetry_cell_setting triclinic
_symmetry_space_group_name_Hall '-P 1'
_symmetry_space_group_name_H-M 'P -1'
_atom_sites_solution_hydrogens geom
_atom_sites_solution_primary direct
_atom_sites_solution_secondary difmap
_audit_creation_method SHELXL-97
_cell_angle_alpha 102.232(5)
_cell_angle_beta 91.523(4)
_cell_angle_gamma 101.233(4)
_cell_formula_units_Z 2
_cell_length_a 17.268(3)
_cell_length_b 17.302(3)
_cell_length_c 24.551(4)
_cell_measurement_reflns_used 8886
_cell_measurement_temperature 173(2)
_cell_measurement_theta_max 19.788
_cell_measurement_theta_min 2.155
_cell_volume 7014(2)
_computing_cell_refinement 'Bruker APEX 2'
_computing_data_collection 'Bruker APEX 2'
_computing_data_reduction 'Bruker SAINT'
_computing_molecular_graphics 'Bruker SHELXTL'
_computing_publication_material 'Bruker SHELXTL'
_computing_structure_refinement 'SHELXL-97 (Sheldrick, 2008)'
_computing_structure_solution 'SHELXS-97 (Sheldrick, 2008)'
_diffrn_ambient_temperature 173(2)
_diffrn_measured_fraction_theta_full 0.994
_diffrn_measured_fraction_theta_max 0.994
_diffrn_measurement_device_type 'CCD area detector'
_diffrn_measurement_method 'phi and omega scans'
_diffrn_radiation_monochromator graphite
_diffrn_radiation_source 'fine-focus sealed tube'
_diffrn_radiation_type MoK\a
_diffrn_radiation_wavelength 0.71073
_diffrn_reflns_av_R_equivalents 0.0623
_diffrn_reflns_av_sigmaI/netI 0.0973
_diffrn_reflns_limit_h_max 20
_diffrn_reflns_limit_h_min -20
_diffrn_reflns_limit_k_max 20
_diffrn_reflns_limit_k_min -20
_diffrn_reflns_limit_l_max 29
_diffrn_reflns_limit_l_min -13
_diffrn_reflns_number 72839
_diffrn_reflns_theta_full 25.00
_diffrn_reflns_theta_max 25.00
_diffrn_reflns_theta_min 1.54
_exptl_absorpt_coefficient_mu 2.507
_exptl_absorpt_correction_T_max 0.9754
_exptl_absorpt_correction_T_min 0.6611
_exptl_absorpt_correction_type numerical
_exptl_absorpt_process_details SADABS
_exptl_crystal_colour orange
_exptl_crystal_density_diffrn 1.325
_exptl_crystal_density_meas ?
_exptl_crystal_density_method 'not measured'
_exptl_crystal_description rod
_exptl_crystal_F_000 2880
_exptl_crystal_size_max 0.18
_exptl_crystal_size_mid 0.01
_exptl_crystal_size_min 0.01
_platon_squeeze_details
;
The cation [Li(C4H10O2)3] was extremely disordered and could not be
modelled in an acceptable way. The program SQUEEZE was used to remove
it from the lattice, leaving an exceptionally large void.
;
_refine_diff_density_max 2.754
_refine_diff_density_min -0.766
_refine_diff_density_rms 0.119
_refine_ls_extinction_method none
_refine_ls_goodness_of_fit_ref 0.998
_refine_ls_hydrogen_treatment constr
_refine_ls_matrix_type full
_refine_ls_number_parameters 1164
_refine_ls_number_reflns 24567
_refine_ls_number_restraints 141
_refine_ls_restrained_S_all 1.004
_refine_ls_R_factor_all 0.1085
_refine_ls_R_factor_gt 0.0606
_refine_ls_shift/su_max 0.010
_refine_ls_shift/su_mean 0.000
_refine_ls_structure_factor_coef Fsqd
_refine_ls_weighting_details 'calc w=1/[\s^2^(Fo^2^)+(0.0798P)^2^+0.0000P] where P=(Fo^2^+2Fc^2^)/3'
_refine_ls_weighting_scheme calc
_refine_ls_wR_factor_gt 0.1445
_refine_ls_wR_factor_ref 0.1583
_reflns_number_gt 13751
_reflns_number_total 24567
_reflns_threshold_expression >2sigma(I)
_cod_data_source_file c2dt30247k.txt
_cod_data_source_block terry1_0m
_cod_depositor_comments
;
The following automatic conversions were performed:

'_symmetry_cell_setting' value 'Triclinic' changed to 'triclinic'
according to /home/saulius/struct/CIF-dictionaries/cif_core.dic
dictionary named 'cif_core.dic' version 2.4.1 from 2010-06-29.

Automatic conversion script
Id: cif_fix_values 1891 2012-01-12 08:04:46Z andrius 

The following automatic conversions were performed:

'_exptl_crystal_density_meas' value 'not measured' was changed to '?'
- the value is perceived as not measured.

Automatic conversion script
Id: cif_fix_values 3008 2015-01-20 13:52:24Z robertas 
;
_cod_original_sg_symbol_H-M P-1
_cod_database_code 7019365

loop_
_symmetry_equiv_pos_as_xyz
'x, y, z'
'-x, -y, -z'

loop_
_atom_site_label
_atom_site_type_symbol
_atom_site_fract_x
_atom_site_fract_y
_atom_site_fract_z
_atom_site_U_iso_or_equiv
_atom_site_adp_type
_atom_site_occupancy
_atom_site_symmetry_multiplicity
_atom_site_calc_flag
_atom_site_refinement_flags
_atom_site_disorder_assembly
_atom_site_disorder_group
U1 U 0.377059(17) 0.75062(2) 0.089316(11) 0.04688(11) Uani 1 1 d . . .
Cl1 Cl 0.29239(16) 0.86183(16) 0.08974(11) 0.0812(7) Uani 1 1 d . . .
Cl2 Cl 0.41593(16) 0.79856(18) 0.19681(9) 0.0887(9) Uani 1 1 d . . .
Cl3 Cl 0.33214(13) 0.70360(15) -0.01774(8) 0.0647(6) Uani 1 1 d . . .
S1 S 0.45632(10) 0.62368(12) 0.06381(7) 0.0416(5) Uani 1 1 d . . .
N1 N 0.5115(3) 0.7948(4) 0.0754(2) 0.0432(16) Uani 1 1 d . A .
N2 N 0.3070(3) 0.6291(4) 0.1108(2) 0.0411(15) Uani 1 1 d . . .
C1 C 0.6754(4) 0.6773(5) 0.1386(3) 0.0436(19) Uani 1 1 d . A .
H1A H 0.7097 0.6530 0.1572 0.052 Uiso 1 1 calc R . .
C2 C 0.7023(4) 0.7536(5) 0.1292(3) 0.049(2) Uani 1 1 d . . .
C3 C 0.6497(4) 0.7943(5) 0.1076(3) 0.046(2) Uani 1 1 d . A .
H3A H 0.6686 0.8477 0.1032 0.055 Uiso 1 1 calc R . .
C4 C 0.5692(4) 0.7574(5) 0.0925(3) 0.046(2) Uani 1 1 d . . .
C5 C 0.3470(4) 0.5790(5) 0.1335(3) 0.045(2) Uani 1 1 d . . .
C6 C 0.3191(5) 0.5293(6) 0.1696(3) 0.058(2) Uani 1 1 d . B .
H6A H 0.2654 0.5243 0.1785 0.069 Uiso 1 1 calc R . .
C7 C 0.3659(4) 0.4868(5) 0.1931(3) 0.052(2) Uani 1 1 d . . .
C8 C 0.4446(4) 0.4957(5) 0.1821(3) 0.047(2) Uani 1 1 d . A .
H8A H 0.4779 0.4707 0.2011 0.056 Uiso 1 1 calc R . .
C9 C 0.5639(4) 0.5478(5) 0.1266(3) 0.0434(19) Uani 1 1 d . A .
C10 C 0.5975(4) 0.6352(5) 0.1207(3) 0.0412(19) Uani 1 1 d . . .
C11 C 0.5494(4) 0.6743(5) 0.0952(3) 0.0399(18) Uani 1 1 d . A .
C12 C 0.4246(4) 0.5765(5) 0.1191(3) 0.0407(19) Uani 1 1 d . A .
C13 C 0.4767(4) 0.5401(4) 0.1442(3) 0.0394(18) Uani 1 1 d . . .
C14 C 0.5631(4) 0.4889(5) 0.0708(3) 0.053(2) Uani 1 1 d . . .
H14A H 0.6172 0.4924 0.0590 0.079 Uiso 1 1 calc R A .
H14B H 0.5299 0.5026 0.0427 0.079 Uiso 1 1 calc R . .
H14C H 0.5416 0.4338 0.0748 0.079 Uiso 1 1 calc R . .
C15 C 0.6152(4) 0.5235(5) 0.1698(3) 0.059(2) Uani 1 1 d . . .
H15A H 0.6695 0.5275 0.1582 0.088 Uiso 1 1 calc R A .
H15B H 0.5934 0.4677 0.1723 0.088 Uiso 1 1 calc R . .
H15C H 0.6155 0.5597 0.2064 0.088 Uiso 1 1 calc R . .
C16 C 0.7898(5) 0.7949(5) 0.1430(3) 0.051(2) Uani 0.707(10) 1 d PD A 1
C17 C 0.8204(8) 0.8692(8) 0.1201(6) 0.086(3) Uiso 0.707(10) 1 d PD A 1
H17A H 0.7883 0.9097 0.1323 0.129 Uiso 0.707(10) 1 calc PR A 1
H17B H 0.8171 0.8541 0.0792 0.129 Uiso 0.707(10) 1 calc PR A 1
H17C H 0.8757 0.8917 0.1341 0.129 Uiso 0.707(10) 1 calc PR A 1
C18 C 0.8071(8) 0.8151(10) 0.2067(5) 0.086(3) Uiso 0.707(10) 1 d PD A 1
H18A H 0.7871 0.7671 0.2214 0.129 Uiso 0.707(10) 1 calc PR A 1
H18B H 0.7810 0.8588 0.2237 0.129 Uiso 0.707(10) 1 calc PR A 1
H18C H 0.8644 0.8321 0.2157 0.129 Uiso 0.707(10) 1 calc PR A 1
C19 C 0.8456(8) 0.7371(8) 0.1214(6) 0.086(3) Uiso 0.707(10) 1 d PD A 1
H19A H 0.8288 0.6863 0.1335 0.129 Uiso 0.707(10) 1 calc PR A 1
H19B H 0.8999 0.7622 0.1366 0.129 Uiso 0.707(10) 1 calc PR A 1
H19C H 0.8434 0.7261 0.0805 0.129 Uiso 0.707(10) 1 calc PR A 1
C16' C 0.7898(5) 0.7949(5) 0.1430(3) 0.051(2) Uani 0.293(10) 1 d PD A 2
C17' C 0.8177(17) 0.814(2) 0.0882(8) 0.086(3) Uiso 0.293(10) 1 d PD A 2
H17D H 0.7926 0.8568 0.0794 0.129 Uiso 0.293(10) 1 calc PR A 2
H17E H 0.8032 0.7657 0.0581 0.129 Uiso 0.293(10) 1 calc PR A 2
H17F H 0.8754 0.8330 0.0917 0.129 Uiso 0.293(10) 1 calc PR A 2
C18' C 0.8102(17) 0.8719(12) 0.1895(10) 0.086(3) Uiso 0.293(10) 1 d PD A 2
H18D H 0.7916 0.8598 0.2247 0.129 Uiso 0.293(10) 1 calc PR A 2
H18E H 0.7845 0.9133 0.1797 0.129 Uiso 0.293(10) 1 calc PR A 2
H18F H 0.8677 0.8917 0.1937 0.129 Uiso 0.293(10) 1 calc PR A 2
C19' C 0.8456(15) 0.7411(16) 0.1569(13) 0.086(3) Uiso 0.293(10) 1 d PD A 2
H19D H 0.8334 0.7269 0.1928 0.129 Uiso 0.293(10) 1 calc PR A 2
H19E H 0.9006 0.7705 0.1593 0.129 Uiso 0.293(10) 1 calc PR A 2
H19F H 0.8383 0.6917 0.1275 0.129 Uiso 0.293(10) 1 calc PR A 2
C20 C 0.3299(5) 0.4314(6) 0.2305(4) 0.073(3) Uani 0.652(14) 1 d PD B 1
C21 C 0.2414(8) 0.3963(11) 0.2168(7) 0.087(3) Uiso 0.652(14) 1 d PD B 1
H21A H 0.2332 0.3598 0.1798 0.131 Uiso 0.652(14) 1 calc PR B 1
H21B H 0.2132 0.4404 0.2170 0.131 Uiso 0.652(14) 1 calc PR B 1
H21C H 0.2210 0.3663 0.2449 0.131 Uiso 0.652(14) 1 calc PR B 1
C22 C 0.3296(12) 0.4858(9) 0.2922(5) 0.087(3) Uiso 0.652(14) 1 d PD B 1
H22A H 0.3841 0.5110 0.3068 0.131 Uiso 0.652(14) 1 calc PR B 1
H22B H 0.3050 0.4516 0.3168 0.131 Uiso 0.652(14) 1 calc PR B 1
H22C H 0.2994 0.5278 0.2907 0.131 Uiso 0.652(14) 1 calc PR B 1
C23 C 0.3776(9) 0.3660(10) 0.2354(7) 0.087(3) Uiso 0.652(14) 1 d PD B 1
H23A H 0.4335 0.3916 0.2453 0.131 Uiso 0.652(14) 1 calc PR B 1
H23B H 0.3727 0.3270 0.1995 0.131 Uiso 0.652(14) 1 calc PR B 1
H23C H 0.3570 0.3381 0.2644 0.131 Uiso 0.652(14) 1 calc PR B 1
C20' C 0.3299(5) 0.4314(6) 0.2305(4) 0.073(3) Uani 0.348(14) 1 d PD B 2
C21' C 0.2669(16) 0.3646(13) 0.1934(10) 0.087(3) Uiso 0.348(14) 1 d PD B 2
H21D H 0.2920 0.3348 0.1628 0.131 Uiso 0.348(14) 1 calc PR B 2
H21E H 0.2270 0.3890 0.1781 0.131 Uiso 0.348(14) 1 calc PR B 2
H21F H 0.2414 0.3274 0.2158 0.131 Uiso 0.348(14) 1 calc PR B 2
C22' C 0.2775(17) 0.4686(17) 0.2781(10) 0.087(3) Uiso 0.348(14) 1 d PD B 2
H22D H 0.2236 0.4359 0.2726 0.131 Uiso 0.348(14) 1 calc PR B 2
H22E H 0.2760 0.5242 0.2759 0.131 Uiso 0.348(14) 1 calc PR B 2
H22F H 0.3008 0.4683 0.3149 0.131 Uiso 0.348(14) 1 calc PR B 2
C23' C 0.3924(13) 0.3975(17) 0.2592(11) 0.087(3) Uiso 0.348(14) 1 d PD B 2
H23D H 0.4436 0.4352 0.2635 0.131 Uiso 0.348(14) 1 calc PR B 2
H23E H 0.3972 0.3451 0.2363 0.131 Uiso 0.348(14) 1 calc PR B 2
H23F H 0.3760 0.3906 0.2961 0.131 Uiso 0.348(14) 1 calc PR B 2
C29 C 0.6265(6) 0.7386(7) -0.0481(4) 0.092(3) Uani 1 1 d . A .
H29A H 0.6525 0.7440 -0.0111 0.138 Uiso 1 1 calc R . .
H29B H 0.6604 0.7726 -0.0689 0.138 Uiso 1 1 calc R . .
H29C H 0.6172 0.6821 -0.0684 0.138 Uiso 1 1 calc R . .
C31 C 0.5403(4) 0.8627(5) 0.0527(3) 0.047(2) Uani 1 1 d . . .
C32 C 0.5538(5) 0.9417(6) 0.0863(4) 0.060(2) Uani 1 1 d . A .
C33 C 0.5818(5) 1.0070(6) 0.0613(4) 0.068(3) Uani 1 1 d . . .
H33A H 0.5896 1.0606 0.0831 0.081 Uiso 1 1 calc R A .
C34 C 0.5985(5) 0.9947(7) 0.0052(5) 0.075(3) Uani 1 1 d . A .
H34A H 0.6182 1.0394 -0.0109 0.090 Uiso 1 1 calc R . .
C35 C 0.5865(5) 0.9181(6) -0.0263(4) 0.064(3) Uani 1 1 d . . .
H35A H 0.5983 0.9099 -0.0645 0.077 Uiso 1 1 calc R A .
C36 C 0.5571(4) 0.8511(5) -0.0042(3) 0.050(2) Uani 1 1 d . A .
C37 C 0.5461(5) 0.7659(6) -0.0413(3) 0.065(3) Uani 1 1 d . . .
H37A H 0.5121 0.7282 -0.0217 0.078 Uiso 1 1 calc R A .
C38 C 0.5036(6) 0.7572(6) -0.0994(4) 0.081(3) Uani 1 1 d . A .
H38A H 0.4523 0.7730 -0.0946 0.121 Uiso 1 1 calc R . .
H38B H 0.4955 0.7008 -0.1201 0.121 Uiso 1 1 calc R . .
H38C H 0.5363 0.7921 -0.1203 0.121 Uiso 1 1 calc R . .
C40 C 0.5448(6) 0.9597(6) 0.1480(4) 0.075(3) Uani 1 1 d . . .
H40A H 0.5273 0.9069 0.1589 0.090 Uiso 1 1 calc R A .
C41 C 0.6257(7) 1.0041(6) 0.1834(4) 0.097(4) Uani 1 1 d . A .
H41A H 0.6169 1.0133 0.2234 0.145 Uiso 1 1 calc R . .
H41B H 0.6448 1.0561 0.1734 0.145 Uiso 1 1 calc R . .
H41C H 0.6652 0.9704 0.1753 0.145 Uiso 1 1 calc R . .
C42 C 0.4828(7) 1.0087(7) 0.1638(4) 0.100(4) Uani 1 1 d . A .
H42A H 0.4329 0.9816 0.1420 0.150 Uiso 1 1 calc R . .
H42B H 0.4999 1.0624 0.1560 0.150 Uiso 1 1 calc R . .
H42C H 0.4750 1.0141 0.2037 0.150 Uiso 1 1 calc R . .
C51 C 0.2212(4) 0.6060(5) 0.1048(3) 0.0412(19) Uani 1 1 d . . .
C52 C 0.1855(4) 0.5500(5) 0.0570(3) 0.051(2) Uani 1 1 d . . .
C53 C 0.1033(5) 0.5279(6) 0.0511(3) 0.068(3) Uani 1 1 d . . .
H53A H 0.0782 0.4874 0.0198 0.082 Uiso 1 1 calc R . .
C54 C 0.0581(5) 0.5639(7) 0.0899(4) 0.081(3) Uani 1 1 d . . .
H54A H 0.0021 0.5507 0.0842 0.097 Uiso 1 1 calc R . .
C55 C 0.0934(5) 0.6188(7) 0.1369(4) 0.071(3) Uani 1 1 d . . .
H55A H 0.0613 0.6426 0.1636 0.085 Uiso 1 1 calc R . .
C56 C 0.1753(5) 0.6401(6) 0.1460(3) 0.060(2) Uani 1 1 d . . .
C57 C 0.2340(4) 0.5067(6) 0.0122(3) 0.057(2) Uani 1 1 d . . .
H57A H 0.2883 0.5412 0.0156 0.069 Uiso 1 1 calc R . .
C58 C 0.2430(5) 0.4236(6) 0.0219(4) 0.075(3) Uani 1 1 d . . .
H58A H 0.2738 0.3985 -0.0071 0.113 Uiso 1 1 calc R . .
H58B H 0.1905 0.3889 0.0203 0.113 Uiso 1 1 calc R . .
H58C H 0.2703 0.4306 0.0587 0.113 Uiso 1 1 calc R . .
C59 C 0.2001(5) 0.4969(6) -0.0470(3) 0.070(3) Uani 1 1 d . . .
H59A H 0.2328 0.4692 -0.0733 0.105 Uiso 1 1 calc R . .
H59B H 0.1995 0.5502 -0.0544 0.105 Uiso 1 1 calc R . .
H59C H 0.1459 0.4648 -0.0514 0.105 Uiso 1 1 calc R . .
C60 C 0.2102(6) 0.6922(7) 0.2017(4) 0.084(3) Uani 1 1 d . . .
H60A H 0.2690 0.6977 0.2022 0.101 Uiso 1 1 calc R . .
C61 C 0.1928(8) 0.7760(8) 0.2109(5) 0.128(5) Uani 1 1 d . . .
H61A H 0.2132 0.8015 0.1807 0.193 Uiso 1 1 calc R . .
H61B H 0.2185 0.8084 0.2468 0.193 Uiso 1 1 calc R . .
H61C H 0.1355 0.7724 0.2111 0.193 Uiso 1 1 calc R . .
C62 C 0.1808(6) 0.6540(7) 0.2521(4) 0.087(3) Uani 1 1 d . . .
H62A H 0.2065 0.6890 0.2872 0.131 Uiso 1 1 calc R . .
H62B H 0.1943 0.6006 0.2477 0.131 Uiso 1 1 calc R . .
H62C H 0.1233 0.6484 0.2528 0.131 Uiso 1 1 calc R . .
U2 U 0.787472(18) 0.25275(2) 0.403810(12) 0.05288(12) Uani 1 1 d . . .
S2 S 0.91535(11) 0.38068(12) 0.43343(7) 0.0408(5) Uani 1 1 d . . .
Cl4 Cl 0.65714(17) 0.14257(19) 0.39367(14) 0.1111(11) Uani 1 1 d . . .
Cl5 Cl 0.76184(13) 0.29641(16) 0.50989(9) 0.0699(7) Uani 1 1 d . . .
Cl6 Cl 0.81642(16) 0.21165(16) 0.29830(9) 0.0808(7) Uani 1 1 d . . .
N3 N 0.9066(4) 0.2132(4) 0.4256(2) 0.0478(16) Uani 1 1 d . C .
N4 N 0.7630(3) 0.3732(4) 0.3825(2) 0.0441(16) Uani 1 1 d . . .
C101 C 1.1123(4) 0.3309(5) 0.3642(3) 0.045(2) Uani 1 1 d . C .
H10A H 1.1555 0.3560 0.3465 0.054 Uiso 1 1 calc R . .
C102 C 1.1107(5) 0.2531(5) 0.3745(3) 0.052(2) Uani 1 1 d . . .
C103 C 1.0436(5) 0.2124(5) 0.3948(3) 0.0453(19) Uani 1 1 d . C .
H10B H 1.0411 0.1587 0.3990 0.054 Uiso 1 1 calc R . .
C104 C 0.9797(5) 0.2504(5) 0.4090(3) 0.048(2) Uani 1 1 d . . .
C105 C 0.8225(4) 0.4257(5) 0.3620(3) 0.0393(18) Uani 1 1 d . . .
C106 C 0.8101(4) 0.4747(5) 0.3252(3) 0.044(2) Uani 1 1 d . D .
H10C H 0.7577 0.4785 0.3152 0.053 Uiso 1 1 calc R . .
C107 C 0.8747(4) 0.5184(5) 0.3029(3) 0.0437(19) Uani 1 1 d . . .
C108 C 0.9513(4) 0.5091(5) 0.3152(3) 0.0417(19) Uani 1 1 d . C .
H10D H 0.9938 0.5331 0.2964 0.050 Uiso 1 1 calc R . .
C109 C 1.0507(4) 0.4592(4) 0.3743(3) 0.0365(18) Uani 1 1 d . C .
C110 C 1.0512(4) 0.3706(4) 0.3798(3) 0.0358(17) Uani 1 1 d . . .
C111 C 0.9888(4) 0.3299(5) 0.4045(3) 0.0383(18) Uani 1 1 d . C .
C112 C 0.9011(4) 0.4287(4) 0.3779(3) 0.0376(18) Uani 1 1 d . C .
C113 C 0.9668(4) 0.4657(4) 0.3541(3) 0.0337(17) Uani 1 1 d . . .
C114 C 1.0734(4) 0.5173(5) 0.4322(3) 0.048(2) Uani 1 1 d . . .
H11A H 1.0733 0.5728 0.4290 0.072 Uiso 1 1 calc R C .
H11B H 1.1264 0.5140 0.4457 0.072 Uiso 1 1 calc R . .
H11C H 1.0350 0.5019 0.4587 0.072 Uiso 1 1 calc R . .
C115 C 1.1130(4) 0.4878(5) 0.3356(3) 0.051(2) Uani 1 1 d . . .
H11D H 1.1111 0.5432 0.3331 0.076 Uiso 1 1 calc R C .
H11E H 1.1020 0.4521 0.2984 0.076 Uiso 1 1 calc R . .
H11F H 1.1657 0.4864 0.3507 0.076 Uiso 1 1 calc R . .
C116 C 1.1807(5) 0.2131(5) 0.3632(3) 0.057(2) Uani 0.521(7) 1 d PD C 1
C117 C 1.1941(11) 0.1975(11) 0.2985(5) 0.086(3) Uiso 0.521(7) 1 d PD C 1
H11G H 1.1483 0.1589 0.2776 0.129 Uiso 0.521(7) 1 calc PR C 1
H11H H 1.2419 0.1753 0.2917 0.129 Uiso 0.521(7) 1 calc PR C 1
H11I H 1.2002 0.2485 0.2862 0.129 Uiso 0.521(7) 1 calc PR C 1
C118 C 1.1798(11) 0.1333(9) 0.3794(8) 0.086(3) Uiso 0.521(7) 1 d PD C 1
H11J H 1.1770 0.1405 0.4199 0.129 Uiso 0.521(7) 1 calc PR C 1
H11K H 1.2282 0.1144 0.3683 0.129 Uiso 0.521(7) 1 calc PR C 1
H11L H 1.1336 0.0934 0.3604 0.129 Uiso 0.521(7) 1 calc PR C 1
C119 C 1.2578(9) 0.2765(10) 0.3898(7) 0.086(3) Uiso 0.521(7) 1 d PD C 1
H11M H 1.2557 0.2905 0.4305 0.129 Uiso 0.521(7) 1 calc PR C 1
H11N H 1.2613 0.3252 0.3749 0.129 Uiso 0.521(7) 1 calc PR C 1
H11O H 1.3043 0.2530 0.3805 0.129 Uiso 0.521(7) 1 calc PR C 1
C16A C 1.1807(5) 0.2131(5) 0.3632(3) 0.057(2) Uani 0.479(7) 1 d PD C 2
C17A C 1.1552(11) 0.1275(9) 0.3212(7) 0.086(3) Uiso 0.479(7) 1 d PD C 2
H17G H 1.0973 0.1116 0.3170 0.129 Uiso 0.479(7) 1 calc PR C 2
H17H H 1.1770 0.0872 0.3360 0.129 Uiso 0.479(7) 1 calc PR C 2
H17I H 1.1756 0.1309 0.2847 0.129 Uiso 0.479(7) 1 calc PR C 2
C18A C 1.2094(11) 0.1930(13) 0.4165(6) 0.086(3) Uiso 0.479(7) 1 d PD C 2
H18G H 1.1722 0.1467 0.4242 0.129 Uiso 0.479(7) 1 calc PR C 2
H18H H 1.2129 0.2397 0.4477 0.129 Uiso 0.479(7) 1 calc PR C 2
H18I H 1.2618 0.1795 0.4120 0.129 Uiso 0.479(7) 1 calc PR C 2
C19A C 1.2512(10) 0.2579(11) 0.3353(8) 0.086(3) Uiso 0.479(7) 1 d PD C 2
H19G H 1.2413 0.2423 0.2945 0.129 Uiso 0.479(7) 1 calc PR C 2
H19H H 1.3004 0.2429 0.3460 0.129 Uiso 0.479(7) 1 calc PR C 2
H19I H 1.2561 0.3164 0.3477 0.129 Uiso 0.479(7) 1 calc PR C 2
C120 C 0.8589(5) 0.5721(5) 0.2628(3) 0.053(2) Uani 0.60(3) 1 d PD D 1
C121 C 0.9377(7) 0.6258(11) 0.2501(8) 0.065(2) Uiso 0.60(3) 1 d PD D 1
H12A H 0.9620 0.6634 0.2847 0.098 Uiso 0.60(3) 1 calc PR D 1
H12B H 0.9260 0.6563 0.2227 0.098 Uiso 0.60(3) 1 calc PR D 1
H12C H 0.9743 0.5911 0.2351 0.098 Uiso 0.60(3) 1 calc PR D 1
C122 C 0.8016(10) 0.6244(11) 0.2865(6) 0.065(2) Uiso 0.60(3) 1 d PD D 1
H12D H 0.8243 0.6595 0.3223 0.098 Uiso 0.60(3) 1 calc PR D 1
H12E H 0.7517 0.5898 0.2921 0.098 Uiso 0.60(3) 1 calc PR D 1
H12F H 0.7917 0.6576 0.2603 0.098 Uiso 0.60(3) 1 calc PR D 1
C123 C 0.8206(12) 0.5160(8) 0.2062(5) 0.065(2) Uiso 0.60(3) 1 d PD D 1
H12G H 0.8582 0.4842 0.1890 0.098 Uiso 0.60(3) 1 calc PR D 1
H12H H 0.8068 0.5491 0.1811 0.098 Uiso 0.60(3) 1 calc PR D 1
H12I H 0.7726 0.4796 0.2130 0.098 Uiso 0.60(3) 1 calc PR D 1
C20A C 0.8589(5) 0.5721(5) 0.2628(3) 0.053(2) Uani 0.40(3) 1 d PD D 2
C21A C 0.9269(12) 0.6494(11) 0.2726(12) 0.065(2) Uiso 0.40(3) 1 d PD D 2
H21G H 0.9782 0.6338 0.2755 0.098 Uiso 0.40(3) 1 calc PR D 2
H21H H 0.9199 0.6868 0.3073 0.098 Uiso 0.40(3) 1 calc PR D 2
H21I H 0.9250 0.6759 0.2412 0.098 Uiso 0.40(3) 1 calc PR D 2
C22A C 0.7801(10) 0.5962(17) 0.2740(10) 0.065(2) Uiso 0.40(3) 1 d PD D 2
H22G H 0.7384 0.5476 0.2699 0.098 Uiso 0.40(3) 1 calc PR D 2
H22H H 0.7681 0.6278 0.2473 0.098 Uiso 0.40(3) 1 calc PR D 2
H22I H 0.7828 0.6289 0.3121 0.098 Uiso 0.40(3) 1 calc PR D 2
C23A C 0.8551(18) 0.5267(13) 0.2005(5) 0.065(2) Uiso 0.40(3) 1 d PD D 2
H23G H 0.8146 0.4768 0.1942 0.098 Uiso 0.40(3) 1 calc PR D 2
H23H H 0.9067 0.5135 0.1917 0.098 Uiso 0.40(3) 1 calc PR D 2
H23I H 0.8416 0.5613 0.1764 0.098 Uiso 0.40(3) 1 calc PR D 2
C131 C 0.9069(5) 0.1451(5) 0.4509(3) 0.054(2) Uani 1 1 d . . .
C132 C 0.8902(6) 0.0656(6) 0.4181(4) 0.068(3) Uani 1 1 d . C .
C133 C 0.8904(6) 0.0026(6) 0.4446(5) 0.086(3) Uani 1 1 d . . .
H13A H 0.8786 -0.0515 0.4233 0.104 Uiso 1 1 calc R C .
C134 C 0.9079(6) 0.0174(7) 0.5030(5) 0.082(3) Uani 1 1 d . C .
H13B H 0.9057 -0.0263 0.5211 0.098 Uiso 1 1 calc R . .
C135 C 0.9276(5) 0.0940(6) 0.5326(4) 0.067(3) Uani 1 1 d . . .
H13C H 0.9419 0.1029 0.5714 0.081 Uiso 1 1 calc R C .
C136 C 0.9283(5) 0.1615(6) 0.5097(3) 0.054(2) Uani 1 1 d . C .
C137 C 0.9551(5) 0.2450(5) 0.5441(3) 0.059(2) Uani 1 1 d . . .
H13D H 0.9383 0.2827 0.5226 0.071 Uiso 1 1 calc R C .
C138 C 0.9186(6) 0.2591(6) 0.6001(3) 0.078(3) Uani 1 1 d . C .
H13E H 0.8608 0.2450 0.5941 0.117 Uiso 1 1 calc R . .
H13F H 0.9351 0.3161 0.6191 0.117 Uiso 1 1 calc R . .
H13G H 0.9364 0.2252 0.6232 0.117 Uiso 1 1 calc R . .
C139 C 1.0459(6) 0.2674(7) 0.5531(4) 0.092(3) Uani 1 1 d . C .
H13H H 1.0690 0.2573 0.5169 0.138 Uiso 1 1 calc R . .
H13I H 1.0641 0.2344 0.5767 0.138 Uiso 1 1 calc R . .
H13J H 1.0624 0.3247 0.5714 0.138 Uiso 1 1 calc R . .
C140 C 0.8777(7) 0.0461(6) 0.3545(4) 0.087(3) Uani 1 1 d . . .
H14D H 0.8876 0.0987 0.3425 0.104 Uiso 1 1 calc R C .
C141 C 0.7965(7) 0.0041(7) 0.3336(5) 0.105(4) Uani 1 1 d . C .
H14E H 0.7590 0.0362 0.3508 0.157 Uiso 1 1 calc R . .
H14F H 0.7853 -0.0490 0.3432 0.157 Uiso 1 1 calc R . .
H14G H 0.7910 -0.0029 0.2929 0.157 Uiso 1 1 calc R . .
C142 C 0.9365(8) -0.0040(7) 0.3250(4) 0.111(4) Uani 1 1 d . C .
H14H H 0.9262 -0.0139 0.2844 0.166 Uiso 1 1 calc R . .
H14I H 0.9294 -0.0557 0.3365 0.166 Uiso 1 1 calc R . .
H14J H 0.9909 0.0261 0.3356 0.166 Uiso 1 1 calc R . .
C151 C 0.6847(4) 0.3894(5) 0.3857(3) 0.048(2) Uani 1 1 d . . .
C152 C 0.6665(4) 0.4394(6) 0.4334(3) 0.058(2) Uani 1 1 d . . .
C153 C 0.5872(6) 0.4472(8) 0.4383(4) 0.091(4) Uani 1 1 d . . .
H15D H 0.5731 0.4792 0.4715 0.110 Uiso 1 1 calc R . .
C154 C 0.5294(5) 0.4094(7) 0.3960(4) 0.084(3) Uani 1 1 d . . .
H15E H 0.4762 0.4154 0.4001 0.101 Uiso 1 1 calc R . .
C155 C 0.5492(6) 0.3635(7) 0.3482(4) 0.079(3) Uani 1 1 d . . .
H15F H 0.5092 0.3375 0.3192 0.095 Uiso 1 1 calc R . .
C156 C 0.6260(5) 0.3540(5) 0.3411(3) 0.056(2) Uani 1 1 d . . .
C157 C 0.7290(5) 0.4871(6) 0.4803(3) 0.066(3) Uani 1 1 d . . .
H15G H 0.7720 0.4557 0.4801 0.079 Uiso 1 1 calc R . .
C158 C 0.7660(6) 0.5681(7) 0.4693(4) 0.093(3) Uani 1 1 d . . .
H15H H 0.7844 0.5609 0.4315 0.139 Uiso 1 1 calc R . .
H15I H 0.8111 0.5937 0.4966 0.139 Uiso 1 1 calc R . .
H15J H 0.7268 0.6026 0.4728 0.139 Uiso 1 1 calc R . .
C159 C 0.6984(6) 0.4979(6) 0.5384(4) 0.082(3) Uani 1 1 d . . .
H15K H 0.7413 0.5290 0.5660 0.123 Uiso 1 1 calc R . .
H15L H 0.6793 0.4449 0.5468 0.123 Uiso 1 1 calc R . .
H15M H 0.6549 0.5270 0.5398 0.123 Uiso 1 1 calc R . .
C160 C 0.6471(6) 0.3089(6) 0.2841(4) 0.075(3) Uani 1 1 d . . .
H16A H 0.7051 0.3095 0.2855 0.090 Uiso 1 1 calc R . .
C161 C 0.6005(8) 0.2200(7) 0.2690(5) 0.118(4) Uani 1 1 d . . .
H16B H 0.6141 0.1916 0.2973 0.176 Uiso 1 1 calc R . .
H16C H 0.6144 0.1932 0.2324 0.176 Uiso 1 1 calc R . .
H16D H 0.5436 0.2191 0.2678 0.176 Uiso 1 1 calc R . .
C162 C 0.6263(5) 0.3526(6) 0.2386(3) 0.073(3) Uani 1 1 d . . .
H16E H 0.6558 0.4087 0.2478 0.109 Uiso 1 1 calc R . .
H16F H 0.5694 0.3519 0.2370 0.109 Uiso 1 1 calc R . .
H16G H 0.6406 0.3251 0.2023 0.109 Uiso 1 1 calc R . .
Li1 Li 0.9403(8) 0.2086(9) 0.1065(6) 0.062(4) Uani 1 1 d . . .
O1K O 0.9491(5) 0.2613(5) 0.0360(3) 0.112(3) Uani 1 1 d U . .
O2K O 1.0499(5) 0.1763(6) 0.0719(3) 0.119(3) Uani 1 1 d U . .
O3K O 1.0065(6) 0.3133(6) 0.1631(4) 0.141(3) Uani 1 1 d U . .
O4K O 0.9497(5) 0.1686(5) 0.1797(3) 0.101(2) Uani 1 1 d U . .
O5K O 0.8749(6) 0.0948(6) 0.0653(4) 0.125(3) Uani 1 1 d U . .
O6K O 0.8290(5) 0.2320(6) 0.1148(3) 0.111(3) Uani 1 1 d U . .
C1K C 0.8963(9) 0.2880(9) 0.0075(6) 0.150(5) Uani 1 1 d U . .
H1KA H 0.9215 0.3088 -0.0232 0.226 Uiso 1 1 calc R . .
H1KB H 0.8771 0.3312 0.0326 0.226 Uiso 1 1 calc R . .
H1KC H 0.8517 0.2433 -0.0077 0.226 Uiso 1 1 calc R . .
C2K C 1.0193(10) 0.2521(10) 0.0057(6) 0.156(6) Uani 1 1 d U . .
H2KA H 1.0436 0.3040 -0.0036 0.187 Uiso 1 1 calc R . .
H2KB H 1.0042 0.2111 -0.0297 0.187 Uiso 1 1 calc R . .
C3K C 1.0807(9) 0.2252(10) 0.0421(7) 0.146(5) Uani 1 1 d U . .
H3KA H 1.1167 0.1992 0.0171 0.175 Uiso 1 1 calc R . .
H3KB H 1.1130 0.2740 0.0672 0.175 Uiso 1 1 calc R . .
C4S C 1.1046(9) 0.1534(9) 0.1016(6) 0.150(5) Uani 1 1 d U . .
H4KA H 1.1481 0.1424 0.0783 0.225 Uiso 1 1 calc R . .
H4KB H 1.0804 0.1044 0.1139 0.225 Uiso 1 1 calc R . .
H4KC H 1.1252 0.1967 0.1344 0.225 Uiso 1 1 calc R . .
C5K C 1.0249(8) 0.3918(8) 0.1566(6) 0.131(5) Uani 1 1 d U . .
H5KA H 1.0553 0.4264 0.1903 0.197 Uiso 1 1 calc R . .
H5KB H 0.9760 0.4107 0.1508 0.197 Uiso 1 1 calc R . .
H5KC H 1.0565 0.3944 0.1242 0.197 Uiso 1 1 calc R . .
C6K C 1.0010(8) 0.2996(9) 0.2221(5) 0.126(4) Uani 1 1 d U . .
H6KA H 1.0488 0.3316 0.2456 0.151 Uiso 1 1 calc R . .
H6KB H 0.9543 0.3182 0.2384 0.151 Uiso 1 1 calc R . .
C7K C 0.9944(9) 0.2142(9) 0.2221(6) 0.132(5) Uani 1 1 d U . .
H7KA H 1.0477 0.2011 0.2210 0.159 Uiso 1 1 calc R . .
H7KB H 0.9718 0.2033 0.2571 0.159 Uiso 1 1 calc R . .
C8K C 0.9256(9) 0.0964(9) 0.1894(6) 0.142(5) Uani 1 1 d U . .
H8KA H 0.9381 0.0979 0.2288 0.212 Uiso 1 1 calc R . .
H8KB H 0.9524 0.0580 0.1659 0.212 Uiso 1 1 calc R . .
H8KC H 0.8683 0.0793 0.1808 0.212 Uiso 1 1 calc R . .
C9K C 0.8982(12) 0.0390(12) 0.0253(8) 0.222(9) Uani 1 1 d U . .
H9KA H 0.8538 -0.0068 0.0124 0.333 Uiso 1 1 calc R . .
H9KB H 0.9421 0.0202 0.0408 0.333 Uiso 1 1 calc R . .
H9KC H 0.9154 0.0631 -0.0061 0.333 Uiso 1 1 calc R . .
C10K C 0.7983(11) 0.1006(11) 0.0497(8) 0.183(7) Uani 1 1 d U . .
H10E H 0.7626 0.0467 0.0420 0.220 Uiso 1 1 calc R . .
H10F H 0.7981 0.1226 0.0156 0.220 Uiso 1 1 calc R . .
C11K C 0.7695(11) 0.1615(12) 0.1022(8) 0.193(8) Uani 1 1 d U . .
H11P H 0.7184 0.1743 0.0917 0.232 Uiso 1 1 calc R . .
H11Q H 0.7628 0.1363 0.1348 0.232 Uiso 1 1 calc R . .
C12K C 0.8047(10) 0.2858(11) 0.1539(7) 0.178(7) Uani 1 1 d U . .
H12J H 0.7475 0.2809 0.1476 0.267 Uiso 1 1 calc R . .
H12K H 0.8321 0.3403 0.1522 0.267 Uiso 1 1 calc R . .
H12L H 0.8164 0.2757 0.1907 0.267 Uiso 1 1 calc R . .
C25S C 0.2819(13) 0.9022(13) 0.4521(9) 0.261(11) Uiso 1 1 d D . .
H25A H 0.3015 0.9215 0.4914 0.391 Uiso 1 1 calc R . .
H25B H 0.2845 0.8451 0.4398 0.391 Uiso 1 1 calc R . .
H25C H 0.2270 0.9082 0.4478 0.391 Uiso 1 1 calc R . .
O13S O 0.3300(7) 0.9486(8) 0.4187(5) 0.199(5) Uiso 1 1 d D . .
C26S C 0.2814(10) 0.9557(11) 0.3720(7) 0.211(8) Uiso 1 1 d D . .
H26A H 0.2427 0.9899 0.3846 0.253 Uiso 1 1 calc R . .
H26B H 0.2525 0.9019 0.3511 0.253 Uiso 1 1 calc R . .
C27S C 0.3398(10) 0.9942(9) 0.3375(6) 0.180(7) Uiso 1 1 d D . .
H27A H 0.3138 0.9903 0.3004 0.216 Uiso 1 1 calc R . .
H27B H 0.3832 0.9641 0.3320 0.216 Uiso 1 1 calc R . .
O14S O 0.3735(7) 1.0795(7) 0.3627(4) 0.178(4) Uiso 1 1 d D . .
C28S C 0.4322(9) 1.1280(9) 0.3371(6) 0.162(6) Uiso 1 1 d D . .
H28A H 0.4505 1.1810 0.3624 0.243 Uiso 1 1 calc R . .
H28B H 0.4092 1.1351 0.3020 0.243 Uiso 1 1 calc R . .
H28C H 0.4770 1.1012 0.3295 0.243 Uiso 1 1 calc R . .
C29S C 0.060(2) 0.8752(18) 0.1310(14) 0.50(3) Uiso 1 1 d D . .
H29D H 0.0303 0.8628 0.0947 0.757 Uiso 1 1 calc R . .
H29E H 0.0333 0.8412 0.1548 0.757 Uiso 1 1 calc R . .
H29F H 0.1136 0.8647 0.1256 0.757 Uiso 1 1 calc R . .
O15S O 0.0657(10) 0.9588(13) 0.1572(9) 0.314(9) Uiso 1 1 d D . .
C30S C 0.1166(14) 0.9784(14) 0.2079(9) 0.358(17) Uiso 1 1 d D . .
H30A H 0.1101 0.9324 0.2266 0.429 Uiso 1 1 calc R . .
H30B H 0.1057 1.0263 0.2342 0.429 Uiso 1 1 calc R . .
C31S C 0.1970(10) 0.9955(10) 0.1875(9) 0.226(9) Uiso 1 1 d D . .
H31A H 0.2361 0.9908 0.2162 0.271 Uiso 1 1 calc R . .
H31B H 0.1999 0.9543 0.1533 0.271 Uiso 1 1 calc R . .
O16S O 0.2182(8) 1.0762(9) 0.1752(6) 0.228(6) Uiso 1 1 d D . .
C32S C 0.2980(11) 1.1212(12) 0.1810(9) 0.272(11) Uiso 1 1 d D . .
H32A H 0.2980 1.1767 0.1778 0.408 Uiso 1 1 calc R . .
H32B H 0.3281 1.0959 0.1516 0.408 Uiso 1 1 calc R . .
H32C H 0.3223 1.1219 0.2177 0.408 Uiso 1 1 calc R . .

loop_
_atom_site_aniso_label
_atom_site_aniso_U_11
_atom_site_aniso_U_22
_atom_site_aniso_U_33
_atom_site_aniso_U_23
_atom_site_aniso_U_13
_atom_site_aniso_U_12
U1 0.03591(19) 0.0610(2) 0.04711(18) 0.01914(15) -0.00008(13) 0.01071(15)
Cl1 0.0781(18) 0.0850(19) 0.0967(17) 0.0312(15) 0.0130(14) 0.0427(15)
Cl2 0.0824(19) 0.113(2) 0.0515(13) 0.0169(13) -0.0014(12) -0.0243(16)
Cl3 0.0559(14) 0.0919(18) 0.0504(11) 0.0232(12) -0.0057(10) 0.0183(13)
S1 0.0250(10) 0.0565(14) 0.0457(10) 0.0226(9) -0.0006(8) 0.0021(9)
N1 0.030(3) 0.058(4) 0.044(3) 0.023(3) -0.005(3) 0.004(3)
N2 0.027(3) 0.057(4) 0.042(3) 0.017(3) -0.001(3) 0.009(3)
C1 0.026(4) 0.058(6) 0.046(4) 0.019(4) 0.001(3) -0.001(4)
C2 0.039(5) 0.064(6) 0.038(4) 0.006(4) 0.004(3) 0.000(4)
C3 0.037(5) 0.050(5) 0.052(4) 0.024(4) -0.007(4) 0.005(4)
C4 0.044(5) 0.056(6) 0.035(4) 0.014(4) -0.002(3) 0.002(4)
C5 0.034(5) 0.065(6) 0.041(4) 0.019(4) 0.008(3) 0.010(4)
C6 0.028(4) 0.096(7) 0.060(5) 0.035(5) 0.013(4) 0.019(5)
C7 0.032(5) 0.075(6) 0.059(5) 0.038(5) 0.006(4) 0.009(4)
C8 0.035(5) 0.055(5) 0.060(5) 0.034(4) 0.007(4) 0.011(4)
C9 0.019(4) 0.063(6) 0.055(5) 0.029(4) -0.003(3) 0.007(4)
C10 0.030(4) 0.059(6) 0.040(4) 0.024(4) 0.010(3) 0.009(4)
C11 0.026(4) 0.047(5) 0.048(4) 0.020(4) 0.002(3) -0.001(4)
C12 0.029(4) 0.054(5) 0.041(4) 0.020(4) -0.002(3) 0.005(4)
C13 0.030(4) 0.049(5) 0.042(4) 0.019(4) 0.001(3) 0.003(4)
C14 0.031(4) 0.068(6) 0.065(5) 0.025(5) 0.012(4) 0.011(4)
C15 0.026(4) 0.081(7) 0.085(6) 0.059(5) 0.001(4) 0.003(4)
C16 0.042(5) 0.054(6) 0.058(5) 0.020(4) 0.000(4) 0.006(4)
C16' 0.042(5) 0.054(6) 0.058(5) 0.020(4) 0.000(4) 0.006(4)
C20 0.036(5) 0.099(8) 0.108(7) 0.074(6) 0.005(5) 0.015(5)
C20' 0.036(5) 0.099(8) 0.108(7) 0.074(6) 0.005(5) 0.015(5)
C29 0.077(8) 0.139(11) 0.075(6) 0.037(7) 0.023(6) 0.043(7)
C31 0.033(4) 0.064(6) 0.045(4) 0.018(4) -0.004(3) 0.011(4)
C32 0.042(5) 0.075(7) 0.065(6) 0.033(5) -0.007(4) 0.000(5)
C33 0.059(6) 0.063(7) 0.083(7) 0.037(5) -0.014(5) -0.001(5)
C34 0.064(7) 0.075(8) 0.103(8) 0.055(7) -0.001(6) 0.016(6)
C35 0.057(6) 0.073(7) 0.073(6) 0.041(6) 0.010(5) 0.014(5)
C36 0.023(4) 0.057(6) 0.075(6) 0.029(5) -0.001(4) 0.006(4)
C37 0.069(6) 0.087(8) 0.051(5) 0.037(5) 0.008(4) 0.017(5)
C38 0.069(7) 0.094(8) 0.074(6) 0.020(6) -0.010(5) 0.004(6)
C40 0.092(8) 0.048(6) 0.084(7) 0.016(5) 0.010(6) 0.009(6)
C41 0.119(10) 0.084(8) 0.081(7) 0.011(6) -0.016(7) 0.017(7)
C42 0.099(9) 0.100(9) 0.078(7) -0.003(6) 0.003(6) -0.008(8)
C51 0.027(4) 0.064(6) 0.040(4) 0.024(4) 0.003(3) 0.014(4)
C52 0.034(5) 0.077(6) 0.053(5) 0.035(5) 0.006(4) 0.014(4)
C53 0.032(5) 0.124(9) 0.046(5) 0.027(5) -0.004(4) 0.004(5)
C54 0.035(5) 0.166(11) 0.061(6) 0.051(7) 0.008(5) 0.035(6)
C55 0.032(5) 0.128(9) 0.068(6) 0.045(6) 0.018(4) 0.027(5)
C56 0.042(5) 0.088(7) 0.058(5) 0.025(5) 0.014(4) 0.022(5)
C57 0.026(4) 0.089(7) 0.052(5) 0.017(5) -0.008(4) 0.001(4)
C58 0.054(6) 0.079(8) 0.086(7) 0.012(6) -0.002(5) 0.006(5)
C59 0.047(5) 0.105(8) 0.051(5) 0.013(5) 0.006(4) 0.004(5)
C60 0.060(7) 0.107(9) 0.082(7) 0.007(7) 0.020(5) 0.024(6)
C61 0.148(13) 0.121(12) 0.136(11) 0.046(9) 0.058(10) 0.047(10)
C62 0.059(6) 0.141(10) 0.061(6) 0.037(6) 0.000(5) 0.004(6)
U2 0.0383(2) 0.0594(2) 0.0605(2) 0.02152(17) -0.00168(15) 0.00085(16)
S2 0.0330(10) 0.0532(13) 0.0420(10) 0.0191(9) 0.0036(8) 0.0130(9)
Cl4 0.0698(19) 0.105(2) 0.148(3) 0.058(2) -0.0187(17) -0.0364(17)
Cl5 0.0588(15) 0.0891(18) 0.0725(14) 0.0375(13) 0.0214(11) 0.0173(13)
Cl6 0.0913(19) 0.0883(19) 0.0626(14) 0.0116(13) -0.0075(13) 0.0255(15)
N3 0.041(4) 0.048(4) 0.057(4) 0.024(3) 0.002(3) 0.004(3)
N4 0.035(4) 0.056(4) 0.044(3) 0.016(3) -0.001(3) 0.011(3)
C101 0.033(4) 0.067(6) 0.038(4) 0.017(4) 0.008(3) 0.012(4)
C102 0.051(5) 0.059(6) 0.047(5) 0.021(4) 0.001(4) 0.006(5)
C103 0.056(5) 0.042(5) 0.045(4) 0.014(4) 0.007(4) 0.020(4)
C104 0.060(6) 0.046(6) 0.040(4) 0.020(4) -0.003(4) 0.007(5)
C105 0.027(4) 0.048(5) 0.043(4) 0.014(4) 0.003(3) 0.003(4)
C106 0.029(4) 0.066(6) 0.041(4) 0.017(4) -0.004(3) 0.014(4)
C107 0.040(5) 0.059(5) 0.037(4) 0.018(4) 0.000(3) 0.014(4)
C108 0.032(4) 0.057(5) 0.045(4) 0.025(4) 0.006(3) 0.015(4)
C109 0.027(4) 0.055(5) 0.034(4) 0.023(4) 0.004(3) 0.008(4)
C110 0.030(4) 0.050(5) 0.031(4) 0.012(3) 0.003(3) 0.012(4)
C111 0.026(4) 0.052(5) 0.038(4) 0.009(4) -0.004(3) 0.013(4)
C112 0.039(5) 0.043(5) 0.033(4) 0.011(3) -0.003(3) 0.013(4)
C113 0.022(4) 0.043(5) 0.038(4) 0.015(3) 0.001(3) 0.007(3)
C114 0.039(5) 0.059(6) 0.047(4) 0.016(4) -0.002(3) 0.009(4)
C115 0.039(5) 0.069(6) 0.053(5) 0.026(4) 0.005(4) 0.019(4)
C116 0.072(6) 0.051(6) 0.056(5) 0.020(4) 0.002(4) 0.024(5)
C16A 0.072(6) 0.051(6) 0.056(5) 0.020(4) 0.002(4) 0.024(5)
C120 0.045(5) 0.078(7) 0.053(5) 0.041(5) 0.003(4) 0.018(5)
C20A 0.045(5) 0.078(7) 0.053(5) 0.041(5) 0.003(4) 0.018(5)
C131 0.043(5) 0.057(6) 0.066(5) 0.021(5) 0.010(4) 0.013(4)
C132 0.072(7) 0.049(6) 0.081(6) 0.015(5) 0.004(5) 0.004(5)
C133 0.113(9) 0.047(7) 0.098(8) 0.025(6) 0.004(7) 0.003(6)
C134 0.102(9) 0.058(7) 0.096(8) 0.045(6) 0.011(6) 0.010(6)
C135 0.072(7) 0.074(8) 0.065(6) 0.035(6) 0.009(5) 0.017(6)
C136 0.043(5) 0.071(7) 0.056(5) 0.026(5) 0.006(4) 0.017(5)
C137 0.070(6) 0.059(6) 0.050(5) 0.016(4) 0.000(4) 0.014(5)
C138 0.084(7) 0.093(8) 0.060(6) 0.026(5) -0.002(5) 0.017(6)
C139 0.081(8) 0.111(9) 0.070(6) 0.016(6) -0.002(5) -0.010(7)
C140 0.120(10) 0.049(7) 0.082(7) 0.022(6) -0.033(7) -0.008(6)
C141 0.113(10) 0.086(9) 0.104(8) 0.017(7) -0.014(7) 0.004(8)
C142 0.139(12) 0.090(9) 0.084(7) -0.010(7) 0.019(7) 0.005(8)
C151 0.032(5) 0.067(6) 0.046(5) 0.025(4) -0.001(4) -0.001(4)
C152 0.030(5) 0.095(7) 0.056(5) 0.032(5) -0.002(4) 0.013(5)
C153 0.060(7) 0.166(12) 0.052(5) 0.016(6) 0.007(5) 0.042(7)
C154 0.031(5) 0.145(11) 0.091(7) 0.041(7) 0.012(5) 0.036(6)
C155 0.049(6) 0.110(9) 0.079(7) 0.041(7) -0.010(5) -0.002(6)
C156 0.034(5) 0.071(6) 0.068(6) 0.035(5) -0.001(4) 0.003(4)
C157 0.046(5) 0.100(8) 0.061(6) 0.025(5) 0.007(4) 0.032(5)
C158 0.085(8) 0.101(9) 0.085(7) 0.007(7) 0.005(6) 0.016(7)
C159 0.069(7) 0.105(9) 0.072(6) 0.012(6) -0.007(5) 0.029(6)
C160 0.063(6) 0.086(8) 0.072(6) 0.010(6) -0.014(5) 0.017(6)
C161 0.130(11) 0.090(10) 0.117(9) 0.016(8) -0.039(8) -0.001(8)
C162 0.053(6) 0.097(8) 0.066(6) 0.019(5) -0.005(5) 0.010(5)
Li1 0.052(9) 0.061(10) 0.074(9) 0.011(8) 0.000(7) 0.017(8)
O1K 0.116(6) 0.142(6) 0.104(5) 0.060(5) 0.025(4) 0.052(5)
O2K 0.096(5) 0.171(7) 0.119(5) 0.079(5) 0.017(4) 0.047(5)
O3K 0.156(7) 0.112(6) 0.135(6) 0.024(5) 0.012(5) -0.023(5)
O4K 0.127(6) 0.091(5) 0.088(4) 0.039(4) -0.015(4) 0.008(4)
O5K 0.117(6) 0.120(6) 0.121(5) 0.009(5) 0.002(5) 0.002(5)
O6K 0.083(5) 0.132(6) 0.118(5) 0.028(5) 0.010(4) 0.022(5)
C1K 0.140(9) 0.170(10) 0.154(9) 0.061(8) -0.015(7) 0.039(8)
C2K 0.159(9) 0.174(10) 0.136(8) 0.050(7) 0.036(8) 0.018(8)
C3K 0.125(9) 0.155(9) 0.168(9) 0.050(8) 0.015(8) 0.034(7)
C4S 0.133(9) 0.171(10) 0.159(9) 0.039(8) 0.001(7) 0.057(8)
C5K 0.133(8) 0.106(8) 0.143(8) 0.023(7) 0.018(7) 0.000(7)
C6K 0.129(8) 0.140(9) 0.092(7) 0.006(7) -0.002(6) 0.013(7)
C7K 0.135(9) 0.143(9) 0.114(7) 0.043(7) -0.009(7) 0.004(7)
C8K 0.153(9) 0.144(9) 0.140(8) 0.050(7) 0.021(7) 0.038(7)
C9K 0.230(12) 0.216(12) 0.207(11) 0.019(9) 0.050(9) 0.037(9)
C10K 0.168(10) 0.180(11) 0.191(10) 0.048(8) -0.028(8) 0.008(8)
C11K 0.162(11) 0.194(11) 0.230(11) 0.075(9) 0.014(8) 0.024(8)
C12K 0.177(10) 0.190(11) 0.174(10) 0.029(8) 0.029(8) 0.065(8)

loop_
_atom_type_symbol
_atom_type_description
_atom_type_scat_dispersion_real
_atom_type_scat_dispersion_imag
_atom_type_scat_source
C C 0.0033 0.0016 'International Tables Vol C Tables 4.2.6.8 and 6.1.1.4'
H H 0.0000 0.0000 'International Tables Vol C Tables 4.2.6.8 and 6.1.1.4'
Li Li -0.0003 0.0001 'International Tables Vol C Tables 4.2.6.8 and 6.1.1.4'
N N 0.0061 0.0033 'International Tables Vol C Tables 4.2.6.8 and 6.1.1.4'
O O 0.0106 0.0060 'International Tables Vol C Tables 4.2.6.8 and 6.1.1.4'
S S 0.1246 0.1234 'International Tables Vol C Tables 4.2.6.8 and 6.1.1.4'
Cl Cl 0.1484 0.1585 'International Tables Vol C Tables 4.2.6.8 and 6.1.1.4'
U U -9.6767 9.6646 'International Tables Vol C Tables 4.2.6.8 and 6.1.1.4'

loop_
_geom_angle_atom_site_label_1
_geom_angle_atom_site_label_2
_geom_angle_atom_site_label_3
_geom_angle
N1 U1 N2 131.9(2)
N1 U1 Cl2 87.28(14)
N2 U1 Cl2 85.70(14)
N1 U1 Cl3 94.82(14)
N2 U1 Cl3 93.69(14)
Cl2 U1 Cl3 177.63(8)
N1 U1 Cl1 113.33(17)
N2 U1 Cl1 114.56(15)
Cl2 U1 Cl1 92.90(9)
Cl3 U1 Cl1 85.26(8)
N1 U1 S1 67.60(16)
N2 U1 S1 66.86(14)
Cl2 U1 S1 99.77(8)
Cl3 U1 S1 82.07(6)
Cl1 U1 S1 167.33(7)
C11 S1 C12 96.8(3)
C11 S1 U1 98.5(3)
C12 S1 U1 97.5(3)
C4 N1 C31 115.1(6)
C4 N1 U1 121.1(5)
C31 N1 U1 123.7(4)
C5 N2 C51 116.6(6)
C5 N2 U1 121.0(4)
C51 N2 U1 122.3(4)
C2 C1 C10 120.5(7)
C2 C1 H1A 119.7
C10 C1 H1A 119.7
C1 C2 C3 120.3(7)
C1 C2 C16 120.0(7)
C3 C2 C16 119.7(7)
C2 C3 C4 121.6(7)
C2 C3 H3A 119.2
C4 C3 H3A 119.2
N1 C4 C3 125.8(7)
N1 C4 C11 119.9(7)
C3 C4 C11 114.3(7)
C6 C5 N2 127.9(7)
C6 C5 C12 114.0(7)
N2 C5 C12 118.2(6)
C7 C6 C5 123.1(7)
C7 C6 H6A 118.5
C5 C6 H6A 118.5
C8 C7 C6 119.1(7)
C8 C7 C20 121.2(7)
C6 C7 C20 119.7(7)
C7 C8 C13 122.0(7)
C7 C8 H8A 119.0
C13 C8 H8A 119.0
C14 C9 C15 107.9(7)
C14 C9 C10 109.9(6)
C15 C9 C10 111.0(6)
C14 C9 C13 107.9(6)
C15 C9 C13 109.9(6)
C10 C9 C13 110.1(6)
C11 C10 C1 117.4(7)
C11 C10 C9 118.7(6)
C1 C10 C9 123.9(6)
C10 C11 C4 124.6(7)
C10 C11 S1 121.2(6)
C4 C11 S1 114.3(5)
C13 C12 C5 125.5(6)
C13 C12 S1 119.0(5)
C5 C12 S1 115.6(5)
C8 C13 C12 115.6(6)
C8 C13 C9 124.7(6)
C12 C13 C9 119.6(6)
C9 C14 H14A 109.5
C9 C14 H14B 109.5
H14A C14 H14B 109.5
C9 C14 H14C 109.5
H14A C14 H14C 109.5
H14B C14 H14C 109.5
C9 C15 H15A 109.5
C9 C15 H15B 109.5
H15A C15 H15B 109.5
C9 C15 H15C 109.5
H15A C15 H15C 109.5
H15B C15 H15C 109.5
C17 C16 C2 117.8(8)
C17 C16 C18 109.6(9)
C2 C16 C18 108.8(8)
C17 C16 C19 104.0(9)
C2 C16 C19 111.9(8)
C18 C16 C19 103.7(9)
C16 C17 H17A 109.5
C16 C17 H17B 109.5
H17A C17 H17B 109.5
C16 C17 H17C 109.5
H17A C17 H17C 109.5
H17B C17 H17C 109.5
C16 C18 H18A 109.5
C16 C18 H18B 109.5
H18A C18 H18B 109.5
C16 C18 H18C 109.5
H18A C18 H18C 109.5
H18B C18 H18C 109.5
C16 C19 H19A 109.5
C16 C19 H19B 109.5
H19A C19 H19B 109.5
C16 C19 H19C 109.5
H19A C19 H19C 109.5
H19B C19 H19C 109.5
H17D C17' H17E 109.5
H17D C17' H17F 109.5
H17E C17' H17F 109.5
H18D C18' H18E 109.5
H18D C18' H18F 109.5
H18E C18' H18F 109.5
H19D C19' H19E 109.5
H19D C19' H19F 109.5
H19E C19' H19F 109.5
C7 C20 C21 113.8(8)
C7 C20 C23 113.2(9)
C21 C20 C23 112.6(10)
C7 C20 C22 108.0(9)
C21 C20 C22 101.0(10)
C23 C20 C22 107.3(9)
C20 C21 H21A 109.5
C20 C21 H21B 109.5
H21A C21 H21B 109.5
C20 C21 H21C 109.5
H21A C21 H21C 109.5
H21B C21 H21C 109.5
C20 C22 H22A 109.5
C20 C22 H22B 109.5
H22A C22 H22B 109.5
C20 C22 H22C 109.5
H22A C22 H22C 109.5
H22B C22 H22C 109.5
C20 C23 H23A 109.5
C20 C23 H23B 109.5
H23A C23 H23B 109.5
C20 C23 H23C 109.5
H23A C23 H23C 109.5
H23B C23 H23C 109.5
H21D C21' H21E 109.5
H21D C21' H21F 109.5
H21E C21' H21F 109.5
H22D C22' H22E 109.5
H22D C22' H22F 109.5
H22E C22' H22F 109.5
H23D C23' H23E 109.5
H23D C23' H23F 109.5
H23E C23' H23F 109.5
C37 C29 H29A 109.5
C37 C29 H29B 109.5
H29A C29 H29B 109.5
C37 C29 H29C 109.5
H29A C29 H29C 109.5
H29B C29 H29C 109.5
C32 C31 N1 120.8(7)
C32 C31 C36 119.6(8)
N1 C31 C36 119.6(8)
C33 C32 C31 118.3(8)
C33 C32 C40 118.1(9)
C31 C32 C40 123.5(8)
C34 C33 C32 121.4(9)
C34 C33 H33A 119.3
C32 C33 H33A 119.3
C35 C34 C33 119.4(9)
C35 C34 H34A 120.3
C33 C34 H34A 120.3
C34 C35 C36 121.8(9)
C34 C35 H35A 119.1
C36 C35 H35A 119.1
C35 C36 C31 119.4(8)
C35 C36 C37 119.6(8)
C31 C36 C37 121.0(7)
C36 C37 C29 111.1(8)
C36 C37 C38 113.5(7)
C29 C37 C38 110.3(7)
C36 C37 H37A 107.2
C29 C37 H37A 107.2
C38 C37 H37A 107.2
C37 C38 H38A 109.5
C37 C38 H38B 109.5
H38A C38 H38B 109.5
C37 C38 H38C 109.5
H38A C38 H38C 109.5
H38B C38 H38C 109.5
C32 C40 C42 112.3(8)
C32 C40 C41 112.8(8)
C42 C40 C41 109.2(8)
C32 C40 H40A 107.4
C42 C40 H40A 107.4
C41 C40 H40A 107.4
C40 C41 H41A 109.5
C40 C41 H41B 109.5
H41A C41 H41B 109.5
C40 C41 H41C 109.5
H41A C41 H41C 109.5
H41B C41 H41C 109.5
C40 C42 H42A 109.5
C40 C42 H42B 109.5
H42A C42 H42B 109.5
C40 C42 H42C 109.5
H42A C42 H42C 109.5
H42B C42 H42C 109.5
C52 C51 C56 120.8(7)
C52 C51 N2 118.6(6)
C56 C51 N2 120.6(7)
C53 C52 C51 118.7(7)
C53 C52 C57 118.6(8)
C51 C52 C57 122.5(7)
C54 C53 C52 120.7(9)
C54 C53 H53A 119.7
C52 C53 H53A 119.7
C55 C54 C53 120.4(8)
C55 C54 H54A 119.8
C53 C54 H54A 119.8
C54 C55 C56 121.2(8)
C54 C55 H55A 119.4
C56 C55 H55A 119.4
C55 C56 C51 118.2(8)
C55 C56 C60 118.5(8)
C51 C56 C60 123.1(7)
C59 C57 C58 109.4(8)
C59 C57 C52 113.1(7)
C58 C57 C52 112.2(7)
C59 C57 H57A 107.3
C58 C57 H57A 107.3
C52 C57 H57A 107.3
C57 C58 H58A 109.5
C57 C58 H58B 109.5
H58A C58 H58B 109.5
C57 C58 H58C 109.5
H58A C58 H58C 109.5
H58B C58 H58C 109.5
C57 C59 H59A 109.5
C57 C59 H59B 109.5
H59A C59 H59B 109.5
C57 C59 H59C 109.5
H59A C59 H59C 109.5
H59B C59 H59C 109.5
C56 C60 C61 112.2(10)
C56 C60 C62 112.6(9)
C61 C60 C62 108.6(8)
C56 C60 H60A 107.7
C61 C60 H60A 107.7
C62 C60 H60A 107.7
C60 C61 H61A 109.5
C60 C61 H61B 109.5
H61A C61 H61B 109.5
C60 C61 H61C 109.5
H61A C61 H61C 109.5
H61B C61 H61C 109.5
C60 C62 H62A 109.5
C60 C62 H62B 109.5
H62A C62 H62B 109.5
C60 C62 H62C 109.5
H62A C62 H62C 109.5
H62B C62 H62C 109.5
N4 U2 N3 131.9(2)
N4 U2 Cl4 111.52(16)
N3 U2 Cl4 116.45(17)
N4 U2 Cl6 85.91(15)
N3 U2 Cl6 87.07(16)
Cl4 U2 Cl6 94.05(10)
N4 U2 Cl5 93.71(15)
N3 U2 Cl5 92.18(15)
Cl4 U2 Cl5 87.34(9)
Cl6 U2 Cl5 178.60(8)
N4 U2 S2 67.03(15)
N3 U2 S2 66.56(16)
Cl4 U2 S2 169.38(9)
Cl6 U2 S2 96.31(7)
Cl5 U2 S2 82.30(7)
C111 S2 C112 97.5(3)
C111 S2 U2 97.7(3)
C112 S2 U2 97.6(2)
C104 N3 C131 116.9(6)
C104 N3 U2 120.9(5)
C131 N3 U2 122.0(5)
C105 N4 C151 119.4(6)
C105 N4 U2 120.9(5)
C151 N4 U2 119.4(5)
C110 C101 C102 120.3(7)
C110 C101 H10A 119.9
C102 C101 H10A 119.9
C103 C102 C101 119.9(8)
C103 C102 C116 119.4(8)
C101 C102 C116 120.6(7)
C102 C103 C104 120.5(8)
C102 C103 H10B 119.8
C104 C103 H10B 119.8
C111 C104 C103 116.8(7)
C111 C104 N3 117.8(7)
C103 C104 N3 125.4(7)
C112 C105 C106 115.7(6)
C112 C105 N4 118.3(6)
C106 C105 N4 125.9(6)
C105 C106 C107 120.7(6)
C105 C106 H10C 119.6
C107 C106 H10C 119.6
C108 C107 C106 119.5(7)
C108 C107 C120 121.1(7)
C106 C107 C120 119.4(6)
C113 C108 C107 121.5(7)
C113 C108 H10D 119.2
C107 C108 H10D 119.2
C115 C109 C114 106.1(6)
C115 C109 C113 111.3(5)
C114 C109 C113 108.3(6)
C115 C109 C110 111.5(6)
C114 C109 C110 109.2(5)
C113 C109 C110 110.2(6)
C101 C110 C111 117.1(7)
C101 C110 C109 124.0(6)
C111 C110 C109 118.8(6)
C104 C111 C110 124.6(7)
C104 C111 S2 115.6(6)
C110 C111 S2 119.8(6)
C105 C112 C113 125.5(6)
C105 C112 S2 115.0(5)
C113 C112 S2 119.5(5)
C108 C113 C112 116.1(6)
C108 C113 C109 124.8(6)
C112 C113 C109 119.1(6)
C109 C114 H11A 109.5
C109 C114 H11B 109.5
H11A C114 H11B 109.5
C109 C114 H11C 109.5
H11A C114 H11C 109.5
H11B C114 H11C 109.5
C109 C115 H11D 109.5
C109 C115 H11E 109.5
H11D C115 H11E 109.5
C109 C115 H11F 109.5
H11D C115 H11F 109.5
H11E C115 H11F 109.5
C118 C116 C102 119.2(9)
C118 C116 C119 110.3(10)
C102 C116 C119 108.2(9)
C118 C116 C117 105.6(10)
C102 C116 C117 109.7(9)
C119 C116 C117 102.6(9)
C116 C117 H11G 109.5
C116 C117 H11H 109.5
H11G C117 H11H 109.5
C116 C117 H11I 109.5
H11G C117 H11I 109.5
H11H C117 H11I 109.5
C116 C118 H11J 109.5
C116 C118 H11K 109.5
H11J C118 H11K 109.5
C116 C118 H11L 109.5
H11J C118 H11L 109.5
H11K C118 H11L 109.5
C116 C119 H11M 109.5
C116 C119 H11N 109.5
H11M C119 H11N 109.5
C116 C119 H11O 109.5
H11M C119 H11O 109.5
H11N C119 H11O 109.5
H17G C17A H17H 109.5
H17G C17A H17I 109.5
H17H C17A H17I 109.5
H18G C18A H18H 109.5
H18G C18A H18I 109.5
H18H C18A H18I 109.5
H19G C19A H19H 109.5
H19G C19A H19I 109.5
H19H C19A H19I 109.5
C122 C120 C107 110.5(8)
C122 C120 C123 108.2(8)
C107 C120 C123 108.4(8)
C122 C120 C121 110.5(9)
C107 C120 C121 111.6(8)
C123 C120 C121 107.5(8)
C120 C121 H12A 109.5
C120 C121 H12B 109.5
H12A C121 H12B 109.5
C120 C121 H12C 109.5
H12A C121 H12C 109.5
H12B C121 H12C 109.5
C120 C122 H12D 109.5
C120 C122 H12E 109.5
H12D C122 H12E 109.5
C120 C122 H12F 109.5
H12D C122 H12F 109.5
H12E C122 H12F 109.5
C120 C123 H12G 109.5
C120 C123 H12H 109.5
H12G C123 H12H 109.5
C120 C123 H12I 109.5
H12G C123 H12I 109.5
H12H C123 H12I 109.5
H21G C21A H21H 109.5
H21G C21A H21I 109.5
H21H C21A H21I 109.5
H22G C22A H22H 109.5
H22G C22A H22I 109.5
H22H C22A H22I 109.5
H23G C23A H23H 109.5
H23G C23A H23I 109.5
H23H C23A H23I 109.5
C132 C131 C136 121.5(8)
C132 C131 N3 120.7(7)
C136 C131 N3 117.7(8)
C133 C132 C131 118.2(9)
C133 C132 C140 118.4(9)
C131 C132 C140 123.3(8)
C132 C133 C134 121.0(9)
C132 C133 H13A 119.5
C134 C133 H13A 119.5
C135 C134 C133 119.2(9)
C135 C134 H13B 120.4
C133 C134 H13B 120.4
C134 C135 C136 123.9(9)
C134 C135 H13C 118.1
C136 C135 H13C 118.1
C135 C136 C131 116.0(8)
C135 C136 C137 121.2(8)
C131 C136 C137 122.7(8)
C136 C137 C138 113.8(7)
C136 C137 C139 111.0(8)
C138 C137 C139 109.9(7)
C136 C137 H13D 107.3
C138 C137 H13D 107.3
C139 C137 H13D 107.3
C137 C138 H13E 109.5
C137 C138 H13F 109.5
H13E C138 H13F 109.5
C137 C138 H13G 109.5
H13E C138 H13G 109.5
H13F C138 H13G 109.5
C137 C139 H13H 109.5
C137 C139 H13I 109.5
H13H C139 H13I 109.5
C137 C139 H13J 109.5
H13H C139 H13J 109.5
H13I C139 H13J 109.5
C141 C140 C132 113.3(10)
C141 C140 C142 108.8(9)
C132 C140 C142 113.2(9)
C141 C140 H14D 107.1
C132 C140 H14D 107.1
C142 C140 H14D 107.1
C140 C141 H14E 109.5
C140 C141 H14F 109.5
H14E C141 H14F 109.5
C140 C141 H14G 109.5
H14E C141 H14G 109.5
H14F C141 H14G 109.5
C140 C142 H14H 109.5
C140 C142 H14I 109.5
H14H C142 H14I 109.5
C140 C142 H14J 109.5
H14H C142 H14J 109.5
H14I C142 H14J 109.5
C152 C151 C156 120.1(7)
C152 C151 N4 119.1(6)
C156 C151 N4 120.9(7)
C151 C152 C153 118.0(8)
C151 C152 C157 122.8(7)
C153 C152 C157 119.1(8)
C154 C153 C152 121.6(9)
C154 C153 H15D 119.2
C152 C153 H15D 119.2
C155 C154 C153 119.5(9)
C155 C154 H15E 120.3
C153 C154 H15E 120.3
C154 C155 C156 121.4(9)
C154 C155 H15F 119.3
C156 C155 H15F 119.3
C155 C156 C151 119.2(8)
C155 C156 C160 119.4(8)
C151 C156 C160 121.4(7)
C158 C157 C159 109.8(8)
C158 C157 C152 111.2(7)
C159 C157 C152 114.1(7)
C158 C157 H15G 107.1
C159 C157 H15G 107.1
C152 C157 H15G 107.1
C157 C158 H15H 109.5
C157 C158 H15I 109.5
H15H C158 H15I 109.5
C157 C158 H15J 109.5
H15H C158 H15J 109.5
H15I C158 H15J 109.5
C157 C159 H15K 109.5
C157 C159 H15L 109.5
H15K C159 H15L 109.5
C157 C159 H15M 109.5
H15K C159 H15M 109.5
H15L C159 H15M 109.5
C156 C160 C162 108.8(8)
C156 C160 C161 111.3(9)
C162 C160 C161 109.1(8)
C156 C160 H16A 109.2
C162 C160 H16A 109.2
C161 C160 H16A 109.2
C160 C161 H16B 109.5
C160 C161 H16C 109.5
H16B C161 H16C 109.5
C160 C161 H16D 109.5
H16B C161 H16D 109.5
H16C C161 H16D 109.5
C160 C162 H16E 109.5
C160 C162 H16F 109.5
H16E C162 H16F 109.5
C160 C162 H16G 109.5
H16E C162 H16G 109.5
H16F C162 H16G 109.5
O6K Li1 O4K 97.2(7)
O6K Li1 O5K 81.4(6)
O4K Li1 O5K 90.9(7)
O6K Li1 O1K 89.0(6)
O4K Li1 O1K 170.7(9)
O5K Li1 O1K 96.8(7)
O6K Li1 O3K 99.6(7)
O4K Li1 O3K 77.2(6)
O5K Li1 O3K 168.1(9)
O1K Li1 O3K 95.0(7)
O6K Li1 O2K 163.6(8)
O4K Li1 O2K 97.0(6)
O5K Li1 O2K 90.3(7)
O1K Li1 O2K 78.0(6)
O3K Li1 O2K 91.5(7)
C1K O1K C2K 112.4(11)
C1K O1K Li1 132.2(10)
C2K O1K Li1 114.0(9)
C3K O2K C4S 112.7(12)
C3K O2K Li1 110.9(10)
C4S O2K Li1 123.2(9)
C5K O3K C6K 117.9(10)
C5K O3K Li1 128.8(10)
C6K O3K Li1 108.6(8)
C7K O4K C8K 109.3(10)
C7K O4K Li1 120.1(9)
C8K O4K Li1 129.8(9)
C9K O5K C10K 108.4(13)
C9K O5K Li1 128.0(12)
C10K O5K Li1 110.3(11)
C12K O6K C11K 108.2(13)
C12K O6K Li1 128.5(10)
C11K O6K Li1 112.7(11)
O1K C1K H1KA 109.5
O1K C1K H1KB 109.5
H1KA C1K H1KB 109.5
O1K C1K H1KC 109.5
H1KA C1K H1KC 109.5
H1KB C1K H1KC 109.5
O1K C2K C3K 110.2(11)
O1K C2K H2KA 109.6
C3K C2K H2KA 109.6
O1K C2K H2KB 109.6
C3K C2K H2KB 109.6
H2KA C2K H2KB 108.1
O2K C3K C2K 114.5(13)
O2K C3K H3KA 108.6
C2K C3K H3KA 108.6
O2K C3K H3KB 108.6
C2K C3K H3KB 108.6
H3KA C3K H3KB 107.6
O2K C4S H4KA 109.5
O2K C4S H4KB 109.5
H4KA C4S H4KB 109.5
O2K C4S H4KC 109.5
H4KA C4S H4KC 109.5
H4KB C4S H4KC 109.5
O3K C5K H5KA 109.5
O3K C5K H5KB 109.5
H5KA C5K H5KB 109.5
O3K C5K H5KC 109.5
H5KA C5K H5KC 109.5
H5KB C5K H5KC 109.5
C7K C6K O3K 110.8(11)
C7K C6K H6KA 109.5
O3K C6K H6KA 109.5
C7K C6K H6KB 109.5
O3K C6K H6KB 109.5
H6KA C6K H6KB 108.1
O4K C7K C6K 111.2(12)
O4K C7K H7KA 109.4
C6K C7K H7KA 109.4
O4K C7K H7KB 109.4
C6K C7K H7KB 109.4
H7KA C7K H7KB 108.0
O4K C8K H8KA 109.5
O4K C8K H8KB 109.5
H8KA C8K H8KB 109.5
O4K C8K H8KC 109.5
H8KA C8K H8KC 109.5
H8KB C8K H8KC 109.5
O5K C9K H9KA 109.5
O5K C9K H9KB 109.5
H9KA C9K H9KB 109.5
O5K C9K H9KC 109.5
H9KA C9K H9KC 109.5
H9KB C9K H9KC 109.5
O5K C10K C11K 106.5(14)
O5K C10K H10E 110.4
C11K C10K H10E 110.4
O5K C10K H10F 110.4
C11K C10K H10F 110.4
H10E C10K H10F 108.6
O6K C11K C10K 106.3(15)
O6K C11K H11P 110.5
C10K C11K H11P 110.5
O6K C11K H11Q 110.5
C10K C11K H11Q 110.5
H11P C11K H11Q 108.7
O6K C12K H12J 109.5
O6K C12K H12K 109.5
H12J C12K H12K 109.5
O6K C12K H12L 109.5
H12J C12K H12L 109.5
H12K C12K H12L 109.5
O13S C25S H25A 109.5
O13S C25S H25B 109.5
H25A C25S H25B 109.5
O13S C25S H25C 109.5
H25A C25S H25C 109.5
H25B C25S H25C 109.5
C26S O13S C25S 109.0(13)
O13S C26S C27S 103.1(13)
O13S C26S H26A 111.2
C27S C26S H26A 111.2
O13S C26S H26B 111.2
C27S C26S H26B 111.2
H26A C26S H26B 109.1
C26S C27S O14S 113.1(13)
C26S C27S H27A 109.0
O14S C27S H27A 109.0
C26S C27S H27B 108.9
O14S C27S H27B 109.0
H27A C27S H27B 107.8
C28S O14S C27S 122.6(11)
O14S C28S H28A 109.5
O14S C28S H28B 109.5
H28A C28S H28B 109.5
O14S C28S H28C 109.5
H28A C28S H28C 109.5
H28B C28S H28C 109.5
O15S C29S H29D 109.5
O15S C29S H29E 109.5
H29D C29S H29E 109.5
O15S C29S H29F 109.5
H29D C29S H29F 109.5
H29E C29S H29F 109.5
C29S O15S C30S 109.0(13)
O15S C30S C31S 103.0(13)
O15S C30S H30A 111.2
C31S C30S H30A 111.2
O15S C30S H30B 111.2
C31S C30S H30B 111.2
H30A C30S H30B 109.1
O16S C31S C30S 113.2(13)
O16S C31S H31A 108.9
C30S C31S H31A 108.9
O16S C31S H31B 108.9
C30S C31S H31B 108.9
H31A C31S H31B 107.8
C32S O16S C31S 122.7(11)
O16S C32S H32A 109.5
O16S C32S H32B 109.5
H32A C32S H32B 109.5
O16S C32S H32C 109.5
H32A C32S H32C 109.5
H32B C32S H32C 109.5

loop_
_geom_bond_atom_site_label_1
_geom_bond_atom_site_label_2
_geom_bond_distance
U1 N1 2.355(6)
U1 N2 2.382(6)
U1 Cl2 2.620(2)
U1 Cl3 2.629(2)
U1 Cl1 2.632(2)
U1 S1 2.779(2)
S1 C11 1.744(7)
S1 C12 1.773(7)
N1 C4 1.391(9)
N1 C31 1.416(9)
N2 C5 1.398(9)
N2 C51 1.453(9)
C1 C2 1.381(10)
C1 C10 1.408(10)
C1 H1A 0.9500
C2 C3 1.409(10)
C2 C16 1.536(10)
C3 C4 1.414(10)
C3 H3A 0.9500
C4 C11 1.428(10)
C5 C6 1.395(10)
C5 C12 1.402(10)
C6 C7 1.382(10)
C6 H6A 0.9500
C7 C8 1.379(10)
C7 C20 1.525(10)
C8 C13 1.389(9)
C8 H8A 0.9500
C9 C14 1.522(10)
C9 C15 1.540(9)
C9 C10 1.550(10)
C9 C13 1.566(9)
C10 C11 1.382(9)
C12 C13 1.394(9)
C14 H14A 0.9800
C14 H14B 0.9800
C14 H14C 0.9800
C15 H15A 0.9800
C15 H15B 0.9800
C15 H15C 0.9800
C16 C17 1.518(13)
C16 C18 1.537(13)
C16 C19 1.545(13)
C17 H17A 0.9800
C17 H17B 0.9800
C17 H17C 0.9800
C18 H18A 0.9800
C18 H18B 0.9800
C18 H18C 0.9800
C19 H19A 0.9800
C19 H19B 0.9800
C19 H19C 0.9800
C17' H17D 0.9800
C17' H17E 0.9800
C17' H17F 0.9800
C18' H18D 0.9800
C18' H18E 0.9800
C18' H18F 0.9800
C19' H19D 0.9800
C19' H19E 0.9800
C19' H19F 0.9800
C20 C21 1.531(14)
C20 C23 1.544(14)
C20 C22 1.605(14)
C21 H21A 0.9800
C21 H21B 0.9800
C21 H21C 0.9800
C22 H22A 0.9800
C22 H22B 0.9800
C22 H22C 0.9800
C23 H23A 0.9800
C23 H23B 0.9800
C23 H23C 0.9800
C21' H21D 0.9800
C21' H21E 0.9800
C21' H21F 0.9800
C22' H22D 0.9800
C22' H22E 0.9800
C22' H22F 0.9800
C23' H23D 0.9800
C23' H23E 0.9800
C23' H23F 0.9800
C29 C37 1.553(12)
C29 H29A 0.9800
C29 H29B 0.9800
C29 H29C 0.9800
C31 C32 1.412(11)
C31 C36 1.414(10)
C32 C33 1.409(11)
C32 C40 1.499(12)
C33 C34 1.396(12)
C33 H33A 0.9500
C34 C35 1.360(13)
C34 H34A 0.9500
C35 C36 1.396(11)
C35 H35A 0.9500
C36 C37 1.533(12)
C37 C38 1.552(11)
C37 H37A 1.0000
C38 H38A 0.9800
C38 H38B 0.9800
C38 H38C 0.9800
C40 C42 1.501(14)
C40 C41 1.591(13)
C40 H40A 1.0000
C41 H41A 0.9800
C41 H41B 0.9800
C41 H41C 0.9800
C42 H42A 0.9800
C42 H42B 0.9800
C42 H42C 0.9800
C51 C52 1.394(10)
C51 C56 1.405(10)
C52 C53 1.392(10)
C52 C57 1.555(11)
C53 C54 1.372(12)
C53 H53A 0.9500
C54 C55 1.369(13)
C54 H54A 0.9500
C55 C56 1.389(11)
C55 H55A 0.9500
C56 C60 1.506(12)
C57 C59 1.514(10)
C57 C58 1.541(12)
C57 H57A 1.0000
C58 H58A 0.9800
C58 H58B 0.9800
C58 H58C 0.9800
C59 H59A 0.9800
C59 H59B 0.9800
C59 H59C 0.9800
C60 C61 1.509(15)
C60 C62 1.574(13)
C60 H60A 1.0000
C61 H61A 0.9800
C61 H61B 0.9800
C61 H61C 0.9800
C62 H62A 0.9800
C62 H62B 0.9800
C62 H62C 0.9800
U2 N4 2.363(6)
U2 N3 2.373(6)
U2 Cl4 2.619(3)
U2 Cl6 2.625(2)
U2 Cl5 2.628(2)
U2 S2 2.763(2)
S2 C111 1.762(7)
S2 C112 1.776(7)
N3 C104 1.414(10)
N3 C131 1.444(10)
N4 C105 1.412(9)
N4 C151 1.435(9)
C101 C110 1.388(10)
C101 C102 1.417(11)
C101 H10A 0.9500
C102 C103 1.395(10)
C102 C116 1.509(11)
C103 C104 1.406(11)
C103 H10B 0.9500
C104 C111 1.381(10)
C105 C112 1.391(9)
C105 C106 1.401(9)
C106 C107 1.414(10)
C106 H10C 0.9500
C107 C108 1.397(9)
C107 C120 1.540(10)
C108 C113 1.384(9)
C108 H10D 0.9500
C109 C115 1.533(9)
C109 C114 1.548(9)
C109 C113 1.552(9)
C109 C110 1.569(10)
C110 C111 1.395(9)
C112 C113 1.396(9)
C114 H11A 0.9800
C114 H11B 0.9800
C114 H11C 0.9800
C115 H11D 0.9800
C115 H11E 0.9800
C115 H11F 0.9800
C116 C118 1.513(14)
C116 C119 1.575(14)
C116 C117 1.585(14)
C117 H11G 0.9800
C117 H11H 0.9800
C117 H11I 0.9800
C118 H11J 0.9800
C118 H11K 0.9800
C118 H11L 0.9800
C119 H11M 0.9800
C119 H11N 0.9800
C119 H11O 0.9800
C17A H17G 0.9800
C17A H17H 0.9800
C17A H17I 0.9800
C18A H18G 0.9800
C18A H18H 0.9800
C18A H18I 0.9800
C19A H19G 0.9800
C19A H19H 0.9800
C19A H19I 0.9800
C120 C122 1.514(12)
C120 C123 1.562(12)
C120 C121 1.569(12)
C121 H12A 0.9800
C121 H12B 0.9800
C121 H12C 0.9800
C122 H12D 0.9800
C122 H12E 0.9800
C122 H12F 0.9800
C123 H12G 0.9800
C123 H12H 0.9800
C123 H12I 0.9800
C21A H21G 0.9800
C21A H21H 0.9800
C21A H21I 0.9800
C22A H22G 0.9800
C22A H22H 0.9800
C22A H22I 0.9800
C23A H23G 0.9800
C23A H23H 0.9800
C23A H23I 0.9800
C131 C132 1.409(11)
C131 C136 1.434(11)
C132 C133 1.385(12)
C132 C140 1.526(13)
C133 C134 1.414(13)
C133 H13A 0.9500
C134 C135 1.343(12)
C134 H13B 0.9500
C135 C136 1.398(11)
C135 H13C 0.9500
C136 C137 1.489(11)
C137 C138 1.518(11)
C137 C139 1.539(12)
C137 H13D 1.0000
C138 H13E 0.9800
C138 H13F 0.9800
C138 H13G 0.9800
C139 H13H 0.9800
C139 H13I 0.9800
C139 H13J 0.9800
C140 C141 1.472(14)
C140 C142 1.555(15)
C140 H14D 1.0000
C141 H14E 0.9800
C141 H14F 0.9800
C141 H14G 0.9800
C142 H14H 0.9800
C142 H14I 0.9800
C142 H14J 0.9800
C151 C152 1.382(11)
C151 C156 1.421(10)
C152 C153 1.408(11)
C152 C157 1.534(11)
C153 C154 1.381(13)
C153 H15D 0.9500
C154 C155 1.361(13)
C154 H15E 0.9500
C155 C156 1.379(12)
C155 H15F 0.9500
C156 C160 1.542(12)
C157 C158 1.506(13)
C157 C159 1.521(11)
C157 H15G 1.0000
C158 H15H 0.9800
C158 H15I 0.9800
C158 H15J 0.9800
C159 H15K 0.9800
C159 H15L 0.9800
C159 H15M 0.9800
C160 C162 1.546(12)
C160 C161 1.552(14)
C160 H16A 1.0000
C161 H16B 0.9800
C161 H16C 0.9800
C161 H16D 0.9800
C162 H16E 0.9800
C162 H16F 0.9800
C162 H16G 0.9800
Li1 O6K 2.047(16)
Li1 O4K 2.070(16)
Li1 O5K 2.099(17)
Li1 O1K 2.117(16)
Li1 O3K 2.134(17)
Li1 O2K 2.217(16)
O1K C1K 1.341(13)
O1K C2K 1.456(15)
O2K C3K 1.280(15)
O2K C4S 1.347(14)
O3K C5K 1.378(14)
O3K C6K 1.520(13)
O4K C7K 1.295(13)
O4K C8K 1.312(14)
O5K C9K 1.351(18)
O5K C10K 1.395(18)
O6K C12K 1.326(15)
O6K C11K 1.405(18)
C1K H1KA 0.9800
C1K H1KB 0.9800
C1K H1KC 0.9800
C2K C3K 1.567(18)
C2K H2KA 0.9900
C2K H2KB 0.9900
C3K H3KA 0.9900
C3K H3KB 0.9900
C4S H4KA 0.9800
C4S H4KB 0.9800
C4S H4KC 0.9800
C5K H5KA 0.9800
C5K H5KB 0.9800
C5K H5KC 0.9800
C6K C7K 1.459(17)
C6K H6KA 0.9900
C6K H6KB 0.9900
C7K H7KA 0.9900
C7K H7KB 0.9900
C8K H8KA 0.9800
C8K H8KB 0.9800
C8K H8KC 0.9800
C9K H9KA 0.9800
C9K H9KB 0.9800
C9K H9KC 0.9800
C10K C11K 1.64(2)
C10K H10E 0.9900
C10K H10F 0.9900
C11K H11P 0.9900
C11K H11Q 0.9900
C12K H12J 0.9800
C12K H12K 0.9800
C12K H12L 0.9800
C25S O13S 1.436(19)
C25S H25A 0.9800
C25S H25B 0.9800
C25S H25C 0.9800
O13S C26S 1.443(16)
C26S C27S 1.484(17)
C26S H26A 0.9900
C26S H26B 0.9900
C27S O14S 1.470(13)
C27S H27A 0.9900
C27S H27B 0.9900
O14S C28S 1.432(13)
C28S H28A 0.9800
C28S H28B 0.9800
C28S H28C 0.9800
C29S O15S 1.436(19)
C29S H29D 0.9800
C29S H29E 0.9800
C29S H29F 0.9800
O15S C30S 1.443(16)
C30S C31S 1.484(17)
C30S H30A 0.9900
C30S H30B 0.9900
C31S O16S 1.469(13)
C31S H31A 0.9900
C31S H31B 0.9900
O16S C32S 1.431(13)
C32S H32A 0.9800
C32S H32B 0.9800
C32S H32C 0.9800

loop_
_geom_torsion_atom_site_label_1
_geom_torsion_atom_site_label_2
_geom_torsion_atom_site_label_3
_geom_torsion_atom_site_label_4
_geom_torsion
N1 U1 S1 C11 32.4(3)
N2 U1 S1 C11 -131.6(3)
Cl2 U1 S1 C11 -50.6(2)
Cl3 U1 S1 C11 130.9(2)
Cl1 U1 S1 C11 129.2(4)
N1 U1 S1 C12 130.4(3)
N2 U1 S1 C12 -33.5(3)
Cl2 U1 S1 C12 47.5(2)
Cl3 U1 S1 C12 -131.0(2)
Cl1 U1 S1 C12 -132.7(4)
N2 U1 N1 C4 -16.1(6)
Cl2 U1 N1 C4 65.7(5)
Cl3 U1 N1 C4 -115.4(5)
Cl1 U1 N1 C4 157.7(5)
S1 U1 N1 C4 -36.0(5)
N2 U1 N1 C31 167.7(5)
Cl2 U1 N1 C31 -110.6(5)
Cl3 U1 N1 C31 68.3(5)
Cl1 U1 N1 C31 -18.6(6)
S1 U1 N1 C31 147.7(6)
N1 U1 N2 C5 19.0(6)
Cl2 U1 N2 C5 -63.4(5)
Cl3 U1 N2 C5 118.9(5)
Cl1 U1 N2 C5 -154.7(5)
S1 U1 N2 C5 39.1(5)
N1 U1 N2 C51 -165.1(4)
Cl2 U1 N2 C51 112.4(5)
Cl3 U1 N2 C51 -65.3(5)
Cl1 U1 N2 C51 21.2(5)
S1 U1 N2 C51 -145.0(5)
C10 C1 C2 C3 7.6(11)
C10 C1 C2 C16 -173.3(6)
C1 C2 C3 C4 -3.1(11)
C16 C2 C3 C4 177.7(7)
C31 N1 C4 C3 23.8(10)
U1 N1 C4 C3 -152.8(6)
C31 N1 C4 C11 -155.5(7)
U1 N1 C4 C11 27.9(9)
C2 C3 C4 N1 174.2(7)
C2 C3 C4 C11 -6.4(10)
C51 N2 C5 C6 -26.6(11)
U1 N2 C5 C6 149.5(7)
C51 N2 C5 C12 153.3(7)
U1 N2 C5 C12 -30.6(9)
N2 C5 C6 C7 -174.7(8)
C12 C5 C6 C7 5.4(12)
C5 C6 C7 C8 2.3(13)
C5 C6 C7 C20 -177.8(8)
C6 C7 C8 C13 -6.1(13)
C20 C7 C8 C13 174.1(8)
C2 C1 C10 C11 -1.8(11)
C2 C1 C10 C9 176.6(7)
C14 C9 C10 C11 77.0(8)
C15 C9 C10 C11 -163.7(7)
C13 C9 C10 C11 -41.7(8)
C14 C9 C10 C1 -101.4(8)
C15 C9 C10 C1 18.0(10)
C13 C9 C10 C1 139.9(7)
C1 C10 C11 C4 -8.8(11)
C9 C10 C11 C4 172.7(7)
C1 C10 C11 S1 172.0(5)
C9 C10 C11 S1 -6.5(9)
N1 C4 C11 C10 -167.9(7)
C3 C4 C11 C10 12.7(10)
N1 C4 C11 S1 11.4(9)
C3 C4 C11 S1 -168.0(5)
C12 S1 C11 C10 46.4(7)
U1 S1 C11 C10 145.0(6)
C12 S1 C11 C4 -132.9(6)
U1 S1 C11 C4 -34.3(5)
C6 C5 C12 C13 -10.5(11)
N2 C5 C12 C13 169.6(7)
C6 C5 C12 S1 168.9(6)
N2 C5 C12 S1 -11.0(9)
C11 S1 C12 C13 -44.9(7)
U1 S1 C12 C13 -144.5(6)
C11 S1 C12 C5 135.6(6)
U1 S1 C12 C5 36.0(6)
C7 C8 C13 C12 1.5(11)
C7 C8 C13 C9 -175.6(7)
C5 C12 C13 C8 7.3(11)
S1 C12 C13 C8 -172.1(6)
C5 C12 C13 C9 -175.4(7)
S1 C12 C13 C9 5.1(10)
C14 C9 C13 C8 99.3(8)
C15 C9 C13 C8 -18.1(10)
C10 C9 C13 C8 -140.7(7)
C14 C9 C13 C12 -77.6(8)
C15 C9 C13 C12 164.9(7)
C10 C9 C13 C12 42.3(9)
C1 C2 C16 C17 166.4(9)
C3 C2 C16 C17 -14.5(12)
C1 C2 C16 C18 -68.1(11)
C3 C2 C16 C18 111.1(9)
C1 C2 C16 C19 45.9(11)
C3 C2 C16 C19 -135.0(9)
C8 C7 C20 C21 -151.8(11)
C6 C7 C20 C21 28.3(15)
C8 C7 C20 C23 -21.6(14)
C6 C7 C20 C23 158.5(11)
C8 C7 C20 C22 96.9(12)
C6 C7 C20 C22 -82.9(12)
C4 N1 C31 C32 -95.6(8)
U1 N1 C31 C32 80.8(8)
C4 N1 C31 C36 83.2(8)
U1 N1 C31 C36 -100.4(7)
N1 C31 C32 C33 -179.5(7)
C36 C31 C32 C33 1.7(11)
N1 C31 C32 C40 4.6(12)
C36 C31 C32 C40 -174.2(8)
C31 C32 C33 C34 -2.0(13)
C40 C32 C33 C34 174.1(8)
C32 C33 C34 C35 0.9(14)
C33 C34 C35 C36 0.5(14)
C34 C35 C36 C31 -0.8(12)
C34 C35 C36 C37 -178.8(8)
C32 C31 C36 C35 -0.4(11)
N1 C31 C36 C35 -179.2(7)
C32 C31 C36 C37 177.7(7)
N1 C31 C36 C37 -1.2(10)
C35 C36 C37 C29 77.8(9)
C31 C36 C37 C29 -100.2(8)
C35 C36 C37 C38 -47.1(10)
C31 C36 C37 C38 134.9(8)
C33 C32 C40 C42 65.0(11)
C31 C32 C40 C42 -119.0(10)
C33 C32 C40 C41 -58.9(11)
C31 C32 C40 C41 117.1(9)
C5 N2 C51 C52 -84.8(8)
U1 N2 C51 C52 99.1(7)
C5 N2 C51 C56 95.8(9)
U1 N2 C51 C56 -80.3(8)
C56 C51 C52 C53 -0.5(11)
N2 C51 C52 C53 -179.9(7)
C56 C51 C52 C57 -176.0(7)
N2 C51 C52 C57 4.6(11)
C51 C52 C53 C54 3.7(13)
C57 C52 C53 C54 179.3(8)
C52 C53 C54 C55 -3.9(14)
C53 C54 C55 C56 0.9(15)
C54 C55 C56 C51 2.2(14)
C54 C55 C56 C60 -172.1(9)
C52 C51 C56 C55 -2.4(12)
N2 C51 C56 C55 177.0(7)
C52 C51 C56 C60 171.6(8)
N2 C51 C56 C60 -9.0(12)
C53 C52 C57 C59 43.6(11)
C51 C52 C57 C59 -140.9(8)
C53 C52 C57 C58 -80.7(9)
C51 C52 C57 C58 94.8(9)
C55 C56 C60 C61 -66.2(12)
C51 C56 C60 C61 119.8(10)
C55 C56 C60 C62 56.7(12)
C51 C56 C60 C62 -117.3(9)
N4 U2 S2 C111 -132.7(3)
N3 U2 S2 C111 34.2(3)
Cl4 U2 S2 C111 143.0(5)
Cl6 U2 S2 C111 -49.9(2)
Cl5 U2 S2 C111 129.9(2)
N4 U2 S2 C112 -34.0(3)
N3 U2 S2 C112 132.9(3)
Cl4 U2 S2 C112 -118.4(5)
Cl6 U2 S2 C112 48.8(2)
Cl5 U2 S2 C112 -131.4(2)
N4 U2 N3 C104 -22.7(7)
Cl4 U2 N3 C104 152.3(5)
Cl6 U2 N3 C104 59.2(5)
Cl5 U2 N3 C104 -119.6(5)
S2 U2 N3 C104 -39.0(5)
N4 U2 N3 C131 164.0(5)
Cl4 U2 N3 C131 -21.1(6)
Cl6 U2 N3 C131 -114.1(6)
Cl5 U2 N3 C131 67.1(6)
S2 U2 N3 C131 147.7(6)
N3 U2 N4 C105 22.5(6)
Cl4 U2 N4 C105 -152.6(5)
Cl6 U2 N4 C105 -59.9(5)
Cl5 U2 N4 C105 118.8(5)
S2 U2 N4 C105 38.8(4)
N3 U2 N4 C151 -163.2(5)
Cl4 U2 N4 C151 21.7(5)
Cl6 U2 N4 C151 114.5(5)
Cl5 U2 N4 C151 -66.9(5)
S2 U2 N4 C151 -146.9(5)
C110 C101 C102 C103 7.0(11)
C110 C101 C102 C116 -173.6(6)
C101 C102 C103 C104 -4.7(11)
C116 C102 C103 C104 175.8(7)
C102 C103 C104 C111 -3.1(10)
C102 C103 C104 N3 174.7(7)
C131 N3 C104 C111 -156.5(7)
U2 N3 C104 C111 29.8(8)
C131 N3 C104 C103 25.8(10)
U2 N3 C104 C103 -147.9(6)
C151 N4 C105 C112 156.1(7)
U2 N4 C105 C112 -29.5(8)
C151 N4 C105 C106 -25.6(10)
U2 N4 C105 C106 148.7(6)
C112 C105 C106 C107 5.0(10)
N4 C105 C106 C107 -173.3(7)
C105 C106 C107 C108 3.6(11)
C105 C106 C107 C120 -179.7(7)
C106 C107 C108 C113 -8.0(11)
C120 C107 C108 C113 175.3(7)
C102 C101 C110 C111 -1.3(10)
C102 C101 C110 C109 175.2(6)
C115 C109 C110 C101 15.8(9)
C114 C109 C110 C101 -101.2(7)
C113 C109 C110 C101 139.9(6)
C115 C109 C110 C111 -167.9(6)
C114 C109 C110 C111 75.2(7)
C113 C109 C110 C111 -43.8(8)
C103 C104 C111 C110 9.4(10)
N3 C104 C111 C110 -168.6(6)
C103 C104 C111 S2 -169.9(5)
N3 C104 C111 S2 12.2(8)
C101 C110 C111 C104 -7.2(10)
C109 C110 C111 C104 176.2(6)
C101 C110 C111 S2 172.0(5)
C109 C110 C111 S2 -4.6(8)
C112 S2 C111 C104 -136.0(5)
U2 S2 C111 C104 -37.3(5)
C112 S2 C111 C110 44.7(6)
U2 S2 C111 C110 143.5(5)
C106 C105 C112 C113 -10.4(11)
N4 C105 C112 C113 168.1(7)
C106 C105 C112 S2 169.4(5)
N4 C105 C112 S2 -12.2(9)
C111 S2 C112 C105 135.7(6)
U2 S2 C112 C105 36.8(6)
C111 S2 C112 C113 -44.5(6)
U2 S2 C112 C113 -143.4(5)
C107 C108 C113 C112 3.2(11)
C107 C108 C113 C109 -173.9(7)
C105 C112 C113 C108 6.3(11)
S2 C112 C113 C108 -173.4(5)
C105 C112 C113 C109 -176.4(7)
S2 C112 C113 C109 3.9(9)
C115 C109 C113 C108 -14.8(10)
C114 C109 C113 C108 101.5(8)
C110 C109 C113 C108 -139.0(7)
C115 C109 C113 C112 168.2(6)
C114 C109 C113 C112 -75.5(8)
C110 C109 C113 C112 43.9(8)
C103 C102 C116 C118 -5.9(13)
C101 C102 C116 C118 174.7(10)
C103 C102 C116 C119 -132.9(10)
C101 C102 C116 C119 47.7(11)
C103 C102 C116 C117 115.9(10)
C101 C102 C116 C117 -63.5(11)
C108 C107 C120 C122 -135.6(11)
C106 C107 C120 C122 47.7(13)
C108 C107 C120 C123 105.9(11)
C106 C107 C120 C123 -70.7(12)
C108 C107 C120 C121 -12.3(14)
C106 C107 C120 C121 171.0(11)
C104 N3 C131 C132 -92.7(9)
U2 N3 C131 C132 80.8(9)
C104 N3 C131 C136 84.5(9)
U2 N3 C131 C136 -101.9(7)
C136 C131 C132 C133 3.6(13)
N3 C131 C132 C133 -179.2(8)
C136 C131 C132 C140 -171.9(9)
N3 C131 C132 C140 5.3(14)
C131 C132 C133 C134 -0.8(15)
C140 C132 C133 C134 174.9(10)
C132 C133 C134 C135 -2.6(17)
C133 C134 C135 C136 3.3(16)
C134 C135 C136 C131 -0.6(13)
C134 C135 C136 C137 -176.5(9)
C132 C131 C136 C135 -3.0(12)
N3 C131 C136 C135 179.7(7)
C132 C131 C136 C137 172.9(8)
N3 C131 C136 C137 -4.4(11)
C135 C136 C137 C138 -47.8(11)
C131 C136 C137 C138 136.5(8)
C135 C136 C137 C139 76.8(10)
C131 C136 C137 C139 -98.9(9)
C133 C132 C140 C141 70.7(13)
C131 C132 C140 C141 -113.8(11)
C133 C132 C140 C142 -53.7(13)
C131 C132 C140 C142 121.8(10)
C105 N4 C151 C152 -87.9(9)
U2 N4 C151 C152 97.7(8)
C105 N4 C151 C156 92.8(9)
U2 N4 C151 C156 -81.6(7)
C156 C151 C152 C153 6.3(13)
N4 C151 C152 C153 -173.0(8)
C156 C151 C152 C157 -172.9(8)
N4 C151 C152 C157 7.8(12)
C151 C152 C153 C154 -3.0(15)
C157 C152 C153 C154 176.2(10)
C152 C153 C154 C155 -0.1(17)
C153 C154 C155 C156 -0.2(16)
C154 C155 C156 C151 3.4(14)
C154 C155 C156 C160 -173.7(9)
C152 C151 C156 C155 -6.6(12)
N4 C151 C156 C155 172.6(8)
C152 C151 C156 C160 170.5(8)
N4 C151 C156 C160 -10.3(12)
C151 C152 C157 C158 88.2(11)
C153 C152 C157 C158 -91.0(10)
C151 C152 C157 C159 -146.9(8)
C153 C152 C157 C159 33.9(13)
C155 C156 C160 C162 58.4(11)
C151 C156 C160 C162 -118.7(9)
C155 C156 C160 C161 -61.8(11)
C151 C156 C160 C161 121.1(9)
O6K Li1 O1K C1K -7.1(14)
O4K Li1 O1K C1K -139(5)
O5K Li1 O1K C1K 74.1(14)
O3K Li1 O1K C1K -106.6(13)
O2K Li1 O1K C1K 162.9(13)
O6K Li1 O1K C2K -172.4(10)
O4K Li1 O1K C2K 55(6)
O5K Li1 O1K C2K -91.2(11)
O3K Li1 O1K C2K 88.1(10)
O2K Li1 O1K C2K -2.4(10)
O6K Li1 O2K C3K 61(3)
O4K Li1 O2K C3K -148.8(11)
O5K Li1 O2K C3K 120.2(11)
O1K Li1 O2K C3K 23.3(11)
O3K Li1 O2K C3K -71.5(11)
O6K Li1 O2K C4S -160(3)
O4K Li1 O2K C4S -10.7(13)
O5K Li1 O2K C4S -101.6(12)
O1K Li1 O2K C4S 161.4(12)
O3K Li1 O2K C4S 66.6(12)
O6K Li1 O3K C5K -73.1(13)
O4K Li1 O3K C5K -168.4(12)
O5K Li1 O3K C5K -167(4)
O1K Li1 O3K C5K 16.7(14)
O2K Li1 O3K C5K 94.8(12)
O6K Li1 O3K C6K 81.6(10)
O4K Li1 O3K C6K -13.7(9)
O5K Li1 O3K C6K -12(5)
O1K Li1 O3K C6K 171.4(9)
O2K Li1 O3K C6K -110.5(9)
O6K Li1 O4K C7K -105.9(12)
O5K Li1 O4K C7K 172.7(11)
O1K Li1 O4K C7K 26(6)
O3K Li1 O4K C7K -7.7(12)
O2K Li1 O4K C7K 82.3(12)
O6K Li1 O4K C8K 85.2(13)
O5K Li1 O4K C8K 3.8(14)
O1K Li1 O4K C8K -143(5)
O3K Li1 O4K C8K -176.6(12)
O2K Li1 O4K C8K -86.6(13)
O6K Li1 O5K C9K 154.2(14)
O4K Li1 O5K C9K -108.7(15)
O1K Li1 O5K C9K 66.2(16)
O3K Li1 O5K C9K -110(4)
O2K Li1 O5K C9K -11.7(16)
O6K Li1 O5K C10K 18.4(11)
O4K Li1 O5K C10K 115.5(11)
O1K Li1 O5K C10K -69.6(12)
O3K Li1 O5K C10K 114(4)
O2K Li1 O5K C10K -147.5(11)
O4K Li1 O6K C12K 63.7(14)
O5K Li1 O6K C12K 153.5(13)
O1K Li1 O6K C12K -109.4(13)
O3K Li1 O6K C12K -14.5(15)
O2K Li1 O6K C12K -147(3)
O4K Li1 O6K C11K -76.3(12)
O5K Li1 O6K C11K 13.5(12)
O1K Li1 O6K C11K 110.6(11)
O3K Li1 O6K C11K -154.5(11)
O2K Li1 O6K C11K 73(3)
C1K O1K C2K C3K 177.1(13)
Li1 O1K C2K C3K -14.7(16)
C4S O2K C3K C2K 178.7(13)
Li1 O2K C3K C2K -38.5(17)
O1K C2K C3K O2K 37(2)
C5K O3K C6K C7K -170.5(13)
Li1 O3K C6K C7K 31.6(14)
C8K O4K C7K C6K -161.0(13)
Li1 O4K C7K C6K 28.0(17)
O3K C6K C7K O4K -38.7(17)
C9K O5K C10K C11K 174.1(14)
Li1 O5K C10K C11K -41.2(16)
C12K O6K C11K C10K 174.6(13)
Li1 O6K C11K C10K -37.4(16)
O5K C10K C11K O6K 52.2(18)
C25S O13S C26S C27S -172.4(15)
O13S C26S C27S O14S -71.5(18)
C26S C27S O14S C28S 178.8(14)
C29S O15S C30S C31S 83(3)
O15S C30S C31S O16S 78.4(19)
C30S C31S O16S C32S 149.5(18)

loop_
_platon_squeeze_void_nr
_platon_squeeze_void_average_x
_platon_squeeze_void_average_y
_platon_squeeze_void_average_z
_platon_squeeze_void_volume
_platon_squeeze_void_count_electrons
_platon_squeeze_void_content
1 -0.234 0.014 0.746 436 179 ' '
2 0.234 0.986 0.254 436 182 ' '
3 0.131 0.191 0.669 10 1 ' '
4 0.868 0.809 0.331 10 1 ' '
